data_4084396
loop_
_publ_author_name
'Mutoh, Yuichiro'
'Sakigawara, Masahiro'
'Niiyama, Ippei'
'Saito, Shinichi'
'Ishii, Youichi'

_publ_section_title
;
 Synthesis of Rhodium--Primary Thioamide Complexes and Their
 Desulfurization Leading to Rhodium Sulfido Cubane-Type Clusters and
 Nitriles
;
_journal_issue 19
_journal_name_full Organometallics
_journal_page_first 5414
_journal_paper_doi 10.1021/om500714c
_journal_volume 33
_journal_year 2014
_chemical_formula_sum 'C107 H90.55 B2 F48 O0.45 Rh4 S4'
_chemical_formula_weight 2856.98
_chemical_name_systematic
;
 ?
;
_space_group_crystal_system triclinic
_space_group_IT_number 2
_space_group_name_Hall '-P 1'
_space_group_name_H-M_alt 'P -1'
_symmetry_space_group_name_Hall '-P 1'
_symmetry_space_group_name_H-M 'P -1'
_atom_sites_solution_hydrogens geom
_audit_creation_method SHELXL-2014
_cell_angle_alpha 83.607(3)
_cell_angle_beta 78.513(3)
_cell_angle_gamma 72.514(2)
_cell_formula_units_Z 2
_cell_length_a 15.1313(11)
_cell_length_b 19.3528(15)
_cell_length_c 20.3678(14)
_cell_measurement_temperature 123(2)
_cell_volume 5566.3(7)
_computing_structure_refinement 'SHELXL-2014 (Sheldrick, 2014)'
_diffrn_ambient_temperature 123(2)
_diffrn_measured_fraction_theta_full 0.959
_diffrn_measured_fraction_theta_max 0.961
_diffrn_radiation_type MoK\a
_diffrn_radiation_wavelength 0.71075
_diffrn_reflns_av_R_equivalents 0.0234
_diffrn_reflns_av_unetI/netI 0.0430
_diffrn_reflns_Laue_measured_fraction_full 0.959
_diffrn_reflns_Laue_measured_fraction_max 0.961
_diffrn_reflns_limit_h_max 19
_diffrn_reflns_limit_h_min -19
_diffrn_reflns_limit_k_max 25
_diffrn_reflns_limit_k_min -23
_diffrn_reflns_limit_l_max 17
_diffrn_reflns_limit_l_min -26
_diffrn_reflns_number 42687
_diffrn_reflns_point_group_measured_fraction_full 0.959
_diffrn_reflns_point_group_measured_fraction_max 0.961
_diffrn_reflns_theta_full 25.242
_diffrn_reflns_theta_max 27.497
_diffrn_reflns_theta_min 3.023
_exptl_absorpt_coefficient_mu 0.786
_exptl_absorpt_correction_T_max 1.0000
_exptl_absorpt_correction_T_min 0.8674
_exptl_absorpt_correction_type multi-scan
_exptl_absorpt_process_details 'REQUAB Jacobsen'
_exptl_crystal_density_diffrn 1.705
_exptl_crystal_F_000 2844
_exptl_crystal_size_max 0.760
_exptl_crystal_size_mid 0.730
_exptl_crystal_size_min 0.460
_refine_diff_density_max 2.671
_refine_diff_density_min -4.255
_refine_diff_density_rms 0.118
_refine_ls_extinction_method none
_refine_ls_goodness_of_fit_ref 1.030
_refine_ls_hydrogen_treatment constr
_refine_ls_matrix_type full
_refine_ls_number_parameters 1600
_refine_ls_number_reflns 24552
_refine_ls_number_restraints 0
_refine_ls_restrained_S_all 1.030
_refine_ls_R_factor_all 0.0757
_refine_ls_R_factor_gt 0.0620
_refine_ls_shift/su_max 0.001
_refine_ls_shift/su_mean 0.000
_refine_ls_structure_factor_coef Fsqd
_refine_ls_weighting_details 'w=1/[\s^2^(Fo^2^)+(0.0378P)^2^+29.3682P] where P=(Fo^2^+2Fc^2^)/3'
_refine_ls_weighting_scheme calc
_refine_ls_wR_factor_gt 0.1307
_refine_ls_wR_factor_ref 0.1436
_reflns_Friedel_coverage 0.000
_reflns_number_gt 20425
_reflns_number_total 24552
_reflns_threshold_expression 'I > 2\s(I)'
_cod_data_source_file om500714c_si_002.cif
_cod_data_source_block 5BArF_2
_cod_depositor_comments
;
The following automatic conversions were performed:

'_exptl_absorpt_correction_type' value 'Multi-scan' changed to
'multi-scan' according to
/home/saulius/struct/COD-crude-data--automatic-downloads/rss-feeds/ACS/lib/dictionaries/cif_core.dic
dictionary named 'cif_core.dic' version 2.4.2 from 2011-04-26.

Automatic conversion script
Id: cif_fix_values 2281 2013-09-26 08:29:07Z andrius 

 Adding full bibliography for 4084388--4084398.cif.
;
_cod_database_code 4084396
_shelx_space_group_comment
;
The symmetry employed for this shelxl refinement is uniquely defined
by the following loop, which should always be used as a source of
symmetry information in preference to the above space-group names.
They are only intended as comments.
;
_shelx_estimated_absorpt_t_min 0.586
_shelx_estimated_absorpt_t_max 0.714
_shelxl_version_number 2014-3

loop_
_space_group_symop_operation_xyz
'x, y, z'
'-x, -y, -z'

loop_
_atom_site_label
_atom_site_type_symbol
_atom_site_fract_x
_atom_site_fract_y
_atom_site_fract_z
_atom_site_U_iso_or_equiv
_atom_site_adp_type
_atom_site_occupancy
_atom_site_site_symmetry_order
_atom_site_calc_flag
_atom_site_refinement_flags_posn
_atom_site_refinement_flags_adp
_atom_site_refinement_flags_occupancy
_atom_site_disorder_assembly
_atom_site_disorder_group
Rh1 Rh 0.11180(3) 0.76770(2) 0.28196(2) 0.03272(9) Uani 1 1 d . . . . .
Rh2 Rh -0.10461(4) 0.82327(2) 0.31649(2) 0.04273(12) Uani 1 1 d . . . . .
Rh3 Rh -0.00652(3) 0.64459(2) 0.26400(2) 0.03654(10) Uani 1 1 d . . . . .
Rh4 Rh -0.01214(2) 0.78267(2) 0.14806(2) 0.03290(9) Uani 1 1 d . . . . .
C1 C 0.2455(4) 0.7922(3) 0.2466(2) 0.0339(10) Uani 1 1 d . . . . .
C2 C 0.2644(4) 0.7190(3) 0.2758(2) 0.0380(11) Uani 1 1 d . . . . .
C3 C 0.2226(4) 0.7224(3) 0.3451(2) 0.0365(11) Uani 1 1 d . . . . .
C4 C 0.1809(3) 0.7977(3) 0.3594(2) 0.0314(10) Uani 1 1 d . . . . .
C5 C 0.1957(3) 0.8402(3) 0.2994(2) 0.0293(9) Uani 1 1 d . . . . .
C6 C 0.2822(4) 0.8131(3) 0.1755(2) 0.0468(13) Uani 1 1 d . . . . .
H6 H 0.2813 0.7769 0.1457 0.056 Uiso 1 1 calc R U . . .
H6A H 0.3469 0.8152 0.1719 0.056 Uiso 1 1 calc R U . . .
H6B H 0.2424 0.8607 0.1623 0.056 Uiso 1 1 calc R U . . .
C7 C 0.3227(5) 0.6531(3) 0.2403(3) 0.0507(14) Uani 1 1 d . . . . .
H7 H 0.3111 0.6099 0.2663 0.061 Uiso 1 1 calc R U . . .
H7A H 0.3894 0.6504 0.2353 0.061 Uiso 1 1 calc R U . . .
H7B H 0.3059 0.6555 0.1959 0.061 Uiso 1 1 calc R U . . .
C8 C 0.2280(4) 0.6600(3) 0.3960(3) 0.0498(14) Uani 1 1 d . . . . .
H8 H 0.2788 0.6560 0.4208 0.060 Uiso 1 1 calc R U . . .
H8A H 0.2408 0.6150 0.3733 0.060 Uiso 1 1 calc R U . . .
H8B H 0.1681 0.6679 0.4273 0.060 Uiso 1 1 calc R U . . .
C9 C 0.1382(4) 0.8229(3) 0.4286(2) 0.0410(12) Uani 1 1 d . . . . .
H9 H 0.1038 0.8746 0.4259 0.049 Uiso 1 1 calc R U . . .
H9A H 0.1881 0.8155 0.4551 0.049 Uiso 1 1 calc R U . . .
H9B H 0.0947 0.7951 0.4502 0.049 Uiso 1 1 calc R U . . .
C10 C 0.1689(3) 0.9211(3) 0.2913(3) 0.0357(10) Uani 1 1 d . . . . .
H10 H 0.2252 0.9375 0.2865 0.043 Uiso 1 1 calc R U . . .
H10A H 0.1239 0.9416 0.3308 0.043 Uiso 1 1 calc R U . . .
H10B H 0.1399 0.9371 0.2512 0.043 Uiso 1 1 calc R U . . .
C11 C -0.1469(4) 0.9211(2) 0.3779(2) 0.0358(11) Uani 1 1 d . . . . .
C12 C -0.1636(4) 0.8616(2) 0.4205(2) 0.0349(11) Uani 1 1 d . . . . .
C13 C -0.2294(5) 0.8360(3) 0.3960(3) 0.0489(14) Uani 1 1 d . . . . .
C14 C -0.2567(5) 0.8817(3) 0.3387(3) 0.0543(16) Uani 1 1 d . . . . .
C15 C -0.2048(5) 0.9335(3) 0.3267(3) 0.0485(15) Uani 1 1 d . . . . .
C16 C -0.0880(4) 0.9675(3) 0.3845(3) 0.0462(13) Uani 1 1 d . . . . .
H16 H -0.0516 0.9467 0.4204 0.055 Uiso 1 1 calc R U . . .
H16A H -0.1284 1.0163 0.3955 0.055 Uiso 1 1 calc R U . . .
H16B H -0.0450 0.9703 0.3421 0.055 Uiso 1 1 calc R U . . .
C17 C -0.1245(4) 0.8316(3) 0.4830(2) 0.0417(12) Uani 1 1 d . . . . .
H17 H -0.1747 0.8433 0.5222 0.050 Uiso 1 1 calc R U . . .
H17A H -0.0746 0.8530 0.4864 0.050 Uiso 1 1 calc R U . . .
H17B H -0.0986 0.7788 0.4815 0.050 Uiso 1 1 calc R U . . .
C18 C -0.2731(6) 0.7782(4) 0.4303(4) 0.073(2) Uani 1 1 d . . . . .
H18 H -0.3268 0.7996 0.4648 0.087 Uiso 1 1 calc R U . . .
H18A H -0.2263 0.7402 0.4513 0.087 Uiso 1 1 calc R U . . .
H18B H -0.2947 0.7569 0.3972 0.087 Uiso 1 1 calc R U . . .
C19 C -0.3301(6) 0.8772(4) 0.3015(4) 0.074(2) Uani 1 1 d . . . . .
H19 H -0.3188 0.8987 0.2559 0.089 Uiso 1 1 calc R U . . .
H19A H -0.3924 0.9036 0.3247 0.089 Uiso 1 1 calc R U . . .
H19B H -0.3274 0.8262 0.2995 0.089 Uiso 1 1 calc R U . . .
C20 C -0.2145(5) 0.9955(3) 0.2755(3) 0.0592(18) Uani 1 1 d . . . . .
H20 H -0.2606 1.0387 0.2953 0.071 Uiso 1 1 calc R U . . .
H20A H -0.2358 0.9833 0.2370 0.071 Uiso 1 1 calc R U . . .
H20B H -0.1535 1.0053 0.2606 0.071 Uiso 1 1 calc R U . . .
C21 C 0.0773(4) 0.5296(3) 0.2643(3) 0.0484(14) Uani 1 1 d . . . . .
C22 C 0.0168(4) 0.5438(3) 0.3275(3) 0.0419(12) Uani 1 1 d . . . . .
C23 C -0.0790(3) 0.5671(3) 0.3149(3) 0.0360(10) Uani 1 1 d . . . . .
C24 C -0.0752(3) 0.5638(2) 0.2445(2) 0.0312(9) Uani 1 1 d . . . . .
C25 C 0.0212(4) 0.5419(2) 0.2132(3) 0.0399(12) Uani 1 1 d . . . . .
C26 C 0.1830(4) 0.5012(3) 0.2531(5) 0.075(2) Uani 1 1 d . . . . .
H26 H 0.2021 0.4491 0.2458 0.090 Uiso 1 1 calc R U . . .
H26A H 0.2060 0.5090 0.2926 0.090 Uiso 1 1 calc R U . . .
H26B H 0.2098 0.5268 0.2136 0.090 Uiso 1 1 calc R U . . .
C27 C 0.0459(5) 0.5346(3) 0.3943(4) 0.066(2) Uani 1 1 d . . . . .
H27 H 0.1080 0.5424 0.3893 0.079 Uiso 1 1 calc R U . . .
H27A H 0.0489 0.4853 0.4135 0.079 Uiso 1 1 calc R U . . .
H27B H 0.0000 0.5699 0.4243 0.079 Uiso 1 1 calc R U . . .
C28 C -0.1658(4) 0.5832(3) 0.3669(3) 0.0493(14) Uani 1 1 d . . . . .
H28 H -0.1847 0.5388 0.3804 0.059 Uiso 1 1 calc R U . . .
H28A H -0.2164 0.6200 0.3485 0.059 Uiso 1 1 calc R U . . .
H28B H -0.1532 0.6016 0.4060 0.059 Uiso 1 1 calc R U . . .
C29 C -0.1570(4) 0.5789(3) 0.2099(3) 0.0418(12) Uani 1 1 d . . . . .
H29 H -0.1754 0.5343 0.2104 0.050 Uiso 1 1 calc R U . . .
H29A H -0.1400 0.5962 0.1634 0.050 Uiso 1 1 calc R U . . .
H29B H -0.2099 0.6161 0.2331 0.050 Uiso 1 1 calc R U . . .
C30 C 0.0578(5) 0.5280(3) 0.1408(3) 0.064(2) Uani 1 1 d . . . . .
H30 H 0.0070 0.5491 0.1149 0.077 Uiso 1 1 calc R U . . .
H30A H 0.0814 0.4756 0.1354 0.077 Uiso 1 1 calc R U . . .
H30B H 0.1091 0.5501 0.1245 0.077 Uiso 1 1 calc R U . . .
C31 C -0.0442(3) 0.8727(3) 0.0735(2) 0.0341(10) Uani 1 1 d . . . . .
C32 C -0.1079(3) 0.8306(3) 0.0761(2) 0.0308(9) Uani 1 1 d . . . . .
C33 C -0.0537(3) 0.7592(2) 0.0552(2) 0.0290(9) Uani 1 1 d . . . . .
C34 C 0.0425(3) 0.7571(3) 0.0407(2) 0.0308(10) Uani 1 1 d . . . . .
C35 C 0.0493(3) 0.8275(3) 0.0525(2) 0.0342(10) Uani 1 1 d . . . . .
C36 C -0.0697(4) 0.9514(3) 0.0865(3) 0.0488(14) Uani 1 1 d . . . . .
H36 H -0.1312 0.9655 0.1159 0.059 Uiso 1 1 calc R U . . .
H36A H -0.0724 0.9804 0.0439 0.059 Uiso 1 1 calc R U . . .
H36B H -0.0220 0.9600 0.1084 0.059 Uiso 1 1 calc R U . . .
C37 C -0.2128(3) 0.8565(3) 0.0923(3) 0.0393(11) Uani 1 1 d . . . . .
H37 H -0.2386 0.8671 0.0506 0.047 Uiso 1 1 calc R U . . .
H37A H -0.2321 0.9007 0.1172 0.047 Uiso 1 1 calc R U . . .
H37B H -0.2366 0.8188 0.1197 0.047 Uiso 1 1 calc R U . . .
C38 C -0.0950(4) 0.7008(3) 0.0444(2) 0.0392(11) Uani 1 1 d . . . . .
H38 H -0.0460 0.6542 0.0418 0.047 Uiso 1 1 calc R U . . .
H38A H -0.1200 0.7122 0.0023 0.047 Uiso 1 1 calc R U . . .
H38B H -0.1459 0.6980 0.0818 0.047 Uiso 1 1 calc R U . . .
C39 C 0.1235(4) 0.6947(3) 0.0142(2) 0.0402(12) Uani 1 1 d . . . . .
H39 H 0.1415 0.7028 -0.0343 0.048 Uiso 1 1 calc R U . . .
H39A H 0.1051 0.6497 0.0235 0.048 Uiso 1 1 calc R U . . .
H39B H 0.1771 0.6908 0.0362 0.048 Uiso 1 1 calc R U . . .
C40 C 0.1375(4) 0.8512(4) 0.0376(3) 0.0536(15) Uani 1 1 d . . . . .
H40 H 0.1351 0.8846 0.0711 0.064 Uiso 1 1 calc R U . . .
H40A H 0.1426 0.8758 -0.0072 0.064 Uiso 1 1 calc R U . . .
H40B H 0.1923 0.8087 0.0390 0.064 Uiso 1 1 calc R U . . .
S1 S 0.00033(7) 0.71612(6) 0.34625(5) 0.0248(2) Uani 1 1 d . . . . .
S2 S 0.00325(7) 0.85356(6) 0.22847(5) 0.0285(2) Uani 1 1 d . . . . .
S3 S 0.10552(8) 0.69661(5) 0.19709(5) 0.0246(2) Uani 1 1 d . . . . .
S4 S -0.12126(9) 0.75048(6) 0.23701(5) 0.0282(2) Uani 1 1 d . . . . .
F1 F 0.2641(3) 0.52080(17) -0.07938(17) 0.0694(12) Uani 1 1 d . . . . .
F2 F 0.1392(3) 0.50351(19) -0.01751(19) 0.0637(10) Uani 1 1 d . . . . .
F3 F 0.2505(3) 0.51423(16) 0.02801(16) 0.0544(9) Uani 1 1 d . . . . .
F4 F 0.3201(3) 0.2819(3) 0.40375(15) 0.0708(12) Uani 1 1 d . . . . .
F5 F 0.1922(3) 0.3522(2) 0.3780(2) 0.0877(15) Uani 1 1 d . . . . .
F6 F 0.2232(3) 0.2384(2) 0.37148(14) 0.0554(9) Uani 1 1 d . . . . .
F7 F -0.0799(3) 0.3894(2) 0.13953(18) 0.0824(15) Uani 1 1 d . . . . .
F8 F -0.0300(2) 0.3795(2) 0.22992(19) 0.0616(10) Uani 1 1 d . . . . .
F9 F -0.1243(2) 0.3221(2) 0.2213(2) 0.0791(14) Uani 1 1 d . . . . .
F10 F 0.0853(3) 0.04236(17) 0.15630(15) 0.0575(10) Uani 1 1 d . . . . .
F11 F -0.0116(2) 0.1009(2) 0.0911(2) 0.0608(10) Uani 1 1 d . . . . .
F12 F 0.1347(2) 0.05961(16) 0.05245(14) 0.0407(7) Uani 1 1 d . . . . .
F13 F 0.4958(2) -0.06681(17) 0.22580(17) 0.0558(9) Uani 1 1 d . . . . .
F14 F 0.3549(3) -0.00147(16) 0.25585(15) 0.0511(8) Uani 1 1 d . . . . .
F15 F 0.3881(3) -0.06796(19) 0.17261(17) 0.0629(10) Uani 1 1 d . . . . .
F16 F 0.6473(2) 0.0096(2) -0.01954(18) 0.0633(10) Uani 1 1 d . . . . .
F17 F 0.6449(2) 0.1219(2) -0.02152(18) 0.0684(12) Uani 1 1 d . . . . .
F18 F 0.7093(2) 0.0455(2) 0.05032(17) 0.0524(8) Uani 1 1 d . . . . .
F19 F -0.0495(3) 0.92507(18) 0.62032(18) 0.0624(10) Uani 1 1 d . . . . .
F20 F -0.0014(2) 0.90589(16) 0.71371(15) 0.0445(7) Uani 1 1 d . . . . .
F21 F -0.1063(2) 0.8587(2) 0.6997(2) 0.0730(12) Uani 1 1 d . . . . .
F22 F 0.0269(3) 0.59839(19) 0.62641(16) 0.0564(9) Uani 1 1 d . . . . .
F23 F 0.0019(2) 0.65470(18) 0.53254(17) 0.0509(8) Uani 1 1 d . . . . .
F24 F 0.1368(2) 0.58264(16) 0.54049(17) 0.0475(8) Uani 1 1 d . . . . .
F25 F 0.3163(3) 0.51738(18) 0.7534(2) 0.0709(12) Uani 1 1 d . . . . .
F26 F 0.3594(3) 0.4405(2) 0.6769(2) 0.0688(11) Uani 1 1 d . . . . .
F27 F 0.4535(2) 0.44332(18) 0.73977(18) 0.0566(9) Uani 1 1 d . . . . .
F28 F 0.6610(2) 0.4872(2) 0.5054(2) 0.0689(11) Uani 1 1 d . . . . .
F29 F 0.7092(2) 0.5280(2) 0.57914(19) 0.0621(10) Uani 1 1 d . . . . .
F30 F 0.6664(3) 0.5979(2) 0.4963(2) 0.0786(14) Uani 1 1 d . . . . .
F31 F 0.4449(2) 0.68674(16) 0.34100(14) 0.0438(7) Uani 1 1 d . . . . .
F32 F 0.5535(2) 0.7363(2) 0.33975(16) 0.0551(9) Uani 1 1 d . . . . .
F33 F 0.4401(3) 0.78818(19) 0.28567(13) 0.0599(10) Uani 1 1 d . . . . .
F34 F 0.3165(3) 1.01415(16) 0.39561(15) 0.0590(10) Uani 1 1 d . . . . .
F35 F 0.3112(3) 1.01223(16) 0.50165(16) 0.0532(9) Uani 1 1 d . . . . .
F36 F 0.1945(2) 1.00213(17) 0.46439(18) 0.0557(9) Uani 1 1 d . . . . .
F37 F 0.2487(4) 0.7539(3) 0.85781(16) 0.0906(16) Uani 1 1 d . . . . .
F38 F 0.2224(3) 0.8679(3) 0.85892(18) 0.0897(16) Uani 1 1 d . . . . .
F39 F 0.3476(3) 0.7966(2) 0.88795(14) 0.0626(10) Uani 1 1 d . . . . .
F40 F 0.5842(3) 0.8767(2) 0.7068(2) 0.0715(12) Uani 1 1 d . . . . .
F41 F 0.4810(3) 0.9618(2) 0.6697(4) 0.117(2) Uani 1 1 d . . . . .
F42 F 0.5686(3) 0.8799(3) 0.60761(19) 0.0932(17) Uani 1 1 d . . . . .
C41 C 0.3119(3) 0.2875(2) 0.03877(18) 0.0187(7) Uani 1 1 d . . . . .
C42 C 0.3481(3) 0.2566(2) -0.02376(19) 0.0220(8) Uani 1 1 d . . . . .
H42 H 0.3709 0.2052 -0.0252 0.026 Uiso 1 1 calc R U . . .
C43 C 0.3514(3) 0.2988(2) -0.08361(19) 0.0256(8) Uani 1 1 d . . . . .
C44 C 0.3162(3) 0.3731(2) -0.0847(2) 0.0285(9) Uani 1 1 d . . . . .
H44 H 0.3187 0.4017 -0.1258 0.034 Uiso 1 1 calc R U . . .
C45 C 0.2768(3) 0.4051(2) -0.0241(2) 0.0279(9) Uani 1 1 d . . . . .
C46 C 0.2758(3) 0.3629(2) 0.03633(19) 0.0236(8) Uani 1 1 d . . . . .
H46 H 0.2496 0.3865 0.0772 0.028 Uiso 1 1 calc R U . . .
C47 C 0.3987(4) 0.2642(3) -0.1488(2) 0.0360(11) Uani 1 1 d . . . . .
C48 C 0.2332(4) 0.4856(3) -0.0237(2) 0.0431(13) Uani 1 1 d . . . . .
C49 C 0.3248(3) 0.2802(2) 0.17035(19) 0.0212(8) Uani 1 1 d . . . . .
C50 C 0.3912(3) 0.3192(2) 0.1578(2) 0.0261(8) Uani 1 1 d . . . . .
H50 H 0.4207 0.3261 0.1129 0.031 Uiso 1 1 calc R U . . .
C51 C 0.4157(3) 0.3485(2) 0.2085(2) 0.0290(9) Uani 1 1 d . . . . .
C52 C 0.3751(3) 0.3386(2) 0.2752(2) 0.0278(9) Uani 1 1 d . . . . .
H52 H 0.3923 0.3577 0.3103 0.033 Uiso 1 1 calc R U . . .
C53 C 0.3092(3) 0.3003(2) 0.2888(2) 0.0273(9) Uani 1 1 d . . . . .
C54 C 0.2844(3) 0.2717(2) 0.23802(19) 0.0235(8) Uani 1 1 d . . . . .
H54 H 0.2389 0.2457 0.2493 0.028 Uiso 1 1 calc R U . . .
C55 C 0.4845(4) 0.3925(3) 0.1924(3) 0.0437(12) Uani 1 1 d . . . . .
C56 C 0.2621(4) 0.2924(3) 0.3602(2) 0.0402(12) Uani 1 1 d . . . . .
C57 C 0.1999(3) 0.2288(2) 0.12553(18) 0.0205(7) Uani 1 1 d . . . . .
C58 C 0.1214(3) 0.2847(2) 0.15222(19) 0.0232(8) Uani 1 1 d . . . . .
H58 H 0.1310 0.3277 0.1642 0.028 Uiso 1 1 calc R U . . .
C59 C 0.0298(3) 0.2791(2) 0.16159(19) 0.0238(8) Uani 1 1 d . . . . .
C60 C 0.0125(3) 0.2170(2) 0.1456(2) 0.0262(8) Uani 1 1 d . . . . .
H60 H -0.0498 0.2129 0.1524 0.031 Uiso 1 1 calc R U . . .
C61 C 0.0892(3) 0.1612(2) 0.11925(19) 0.0242(8) Uani 1 1 d . . . . .
C62 C 0.1800(3) 0.1677(2) 0.10859(18) 0.0213(8) Uani 1 1 d . . . . .
H62 H 0.2305 0.1291 0.0890 0.026 Uiso 1 1 calc R U . . .
C63 C -0.0507(3) 0.3418(3) 0.1878(2) 0.0326(10) Uani 1 1 d . . . . .
C64 C 0.0742(3) 0.0916(3) 0.1052(2) 0.0329(10) Uani 1 1 d . . . . .
C65 C 0.3875(3) 0.1602(2) 0.10838(18) 0.0198(7) Uani 1 1 d . . . . .
C66 C 0.3741(3) 0.1027(2) 0.15345(19) 0.0212(8) Uani 1 1 d . . . . .
H66 H 0.3165 0.1097 0.1843 0.025 Uiso 1 1 calc R U . . .
C67 C 0.4413(3) 0.0360(2) 0.1549(2) 0.0253(8) Uani 1 1 d . . . . .
C68 C 0.5265(3) 0.0230(2) 0.1107(2) 0.0287(9) Uani 1 1 d . . . . .
H68 H 0.5717 -0.0233 0.1105 0.034 Uiso 1 1 calc R U . . .
C69 C 0.5436(3) 0.0793(2) 0.0670(2) 0.0279(9) Uani 1 1 d . . . . .
C70 C 0.4759(3) 0.1469(2) 0.0664(2) 0.0234(8) Uani 1 1 d . . . . .
H70 H 0.4902 0.1851 0.0366 0.028 Uiso 1 1 calc R U . . .
C71 C 0.4207(4) -0.0248(2) 0.2017(2) 0.0326(10) Uani 1 1 d . . . . .
C72 C 0.6351(3) 0.0655(3) 0.0187(3) 0.0402(12) Uani 1 1 d . . . . .
C73 C 0.2159(3) 0.7464(2) 0.60928(18) 0.0204(7) Uani 1 1 d . . . . .
C74 C 0.1428(3) 0.8052(2) 0.63654(19) 0.0234(8) Uani 1 1 d . . . . .
H74 H 0.1581 0.8441 0.6517 0.028 Uiso 1 1 calc R U . . .
C75 C 0.0482(3) 0.8083(2) 0.6422(2) 0.0269(9) Uani 1 1 d . . . . .
C76 C 0.0220(3) 0.7533(2) 0.6207(2) 0.0283(9) Uani 1 1 d . . . . .
H76 H -0.0424 0.7556 0.6245 0.034 Uiso 1 1 calc R U . . .
C77 C 0.0934(3) 0.6942(2) 0.5933(2) 0.0249(8) Uani 1 1 d . . . . .
C78 C 0.1878(3) 0.6916(2) 0.58670(19) 0.0229(8) Uani 1 1 d . . . . .
H78 H 0.2346 0.6514 0.5663 0.028 Uiso 1 1 calc R U . . .
C79 C -0.0270(3) 0.8737(3) 0.6688(3) 0.0387(11) Uani 1 1 d . . . . .
C80 C 0.0651(3) 0.6329(2) 0.5733(2) 0.0300(9) Uani 1 1 d . . . . .
C81 C 0.3952(3) 0.6610(2) 0.60314(19) 0.0210(7) Uani 1 1 d . . . . .
C82 C 0.3658(3) 0.6087(2) 0.6479(2) 0.0232(8) Uani 1 1 d . . . . .
H82 H 0.3036 0.6216 0.6728 0.028 Uiso 1 1 calc R U . . .
C83 C 0.4234(3) 0.5391(2) 0.6576(2) 0.0291(9) Uani 1 1 d . . . . .
C84 C 0.5145(3) 0.5176(2) 0.6213(2) 0.0316(9) Uani 1 1 d . . . . .
H84 H 0.5536 0.4694 0.6263 0.038 Uiso 1 1 calc R U . . .
C85 C 0.5464(3) 0.5688(2) 0.5777(2) 0.0288(9) Uani 1 1 d . . . . .
C86 C 0.4885(3) 0.6391(2) 0.56998(19) 0.0236(8) Uani 1 1 d . . . . .
H86 H 0.5133 0.6734 0.5411 0.028 Uiso 1 1 calc R U . . .
C87 C 0.3884(3) 0.4856(3) 0.7065(3) 0.0384(11) Uani 1 1 d . . . . .
C88 C 0.6447(3) 0.5466(3) 0.5389(3) 0.0413(12) Uani 1 1 d . . . . .
C89 C 0.3472(3) 0.7861(2) 0.52410(18) 0.0193(7) Uani 1 1 d . . . . .
C90 C 0.3914(3) 0.7517(2) 0.46425(19) 0.0217(8) Uani 1 1 d . . . . .
H90 H 0.4117 0.7002 0.4652 0.026 Uiso 1 1 calc R U . . .
C91 C 0.4062(3) 0.7908(2) 0.40336(19) 0.0240(8) Uani 1 1 d . . . . .
C92 C 0.3754(3) 0.8657(2) 0.39817(19) 0.0247(8) Uani 1 1 d . . . . .
H92 H 0.3859 0.8919 0.3565 0.030 Uiso 1 1 calc R U . . .
C93 C 0.3282(3) 0.9012(2) 0.4563(2) 0.0247(8) Uani 1 1 d . . . . .
C94 C 0.3155(3) 0.8621(2) 0.51745(18) 0.0210(8) Uani 1 1 d . . . . .
H94 H 0.2839 0.8880 0.5564 0.025 Uiso 1 1 calc R U . . .
C95 C 0.4609(3) 0.7508(3) 0.3424(2) 0.0321(10) Uani 1 1 d . . . . .
C96 C 0.2889(4) 0.9819(2) 0.4539(2) 0.0322(10) Uani 1 1 d . . . . .
C97 C 0.3510(3) 0.7850(2) 0.65537(19) 0.0215(8) Uani 1 1 d . . . . .
C98 C 0.4206(3) 0.8211(2) 0.64042(19) 0.0226(8) Uani 1 1 d . . . . .
H98 H 0.4500 0.8256 0.5950 0.027 Uiso 1 1 calc R U . . .
C99 C 0.4485(3) 0.8506(2) 0.6891(2) 0.0256(8) Uani 1 1 d . . . . .
C100 C 0.4085(3) 0.8439(3) 0.7564(2) 0.0305(9) Uani 1 1 d . . . . .
H100 H 0.4283 0.8629 0.7902 0.037 Uiso 1 1 calc R U . . .
C101 C 0.3395(3) 0.8090(3) 0.7724(2) 0.0308(10) Uani 1 1 d . . . . .
C102 C 0.3105(3) 0.7803(2) 0.72333(19) 0.0259(8) Uani 1 1 d . . . . .
H102 H 0.2621 0.7570 0.7362 0.031 Uiso 1 1 calc R U . . .
C103 C 0.2909(4) 0.8056(4) 0.8440(2) 0.0470(14) Uani 1 1 d . . . . .
C104 C 0.5198(4) 0.8924(3) 0.6687(2) 0.0352(10) Uani 1 1 d . . . . .
B1 B 0.3066(3) 0.2391(2) 0.1102(2) 0.0186(8) Uani 1 1 d . . . . .
B2 B 0.3267(3) 0.7444(2) 0.5976(2) 0.0199(8) Uani 1 1 d . . . . .
C105 C 0.4281(13) 0.6655(10) 0.0392(8) 0.068(3) Uani 0.554(10) 1 d . . P A 1
H105 H 0.4501 0.6608 0.0821 0.102 Uiso 0.554(10) 1 calc R U P A 1
H106 H 0.3683 0.7038 0.0410 0.102 Uiso 0.554(10) 1 calc R U P A 1
H107 H 0.4750 0.6779 0.0030 0.102 Uiso 0.554(10) 1 calc R U P A 1
C106 C 0.4142(9) 0.5943(7) 0.0262(7) 0.059(3) Uani 0.554(10) 1 d . . P A 1
H108 H 0.3789 0.6022 -0.0113 0.071 Uiso 0.554(10) 1 calc R U P A 1
H109 H 0.3757 0.5777 0.0666 0.071 Uiso 0.554(10) 1 calc R U P A 1
C107 C 0.5063(9) 0.5354(6) 0.0092(6) 0.050(3) Uani 0.554(10) 1 d . . P A 1
H110 H 0.5393 0.5251 0.0481 0.060 Uiso 0.554(10) 1 calc R U P A 1
H111 H 0.5466 0.5536 -0.0290 0.060 Uiso 0.554(10) 1 calc R U P A 1
C108 C 0.4342(18) 0.6923(14) 0.0173(10) 0.068(3) Uani 0.446(10) 1 d . . P A 2
H112 H 0.5000 0.6816 0.0225 0.102 Uiso 0.446(10) 1 calc R U P A 2
H113 H 0.3993 0.7409 0.0323 0.102 Uiso 0.446(10) 1 calc R U P A 2
H114 H 0.4311 0.6902 -0.0300 0.102 Uiso 0.446(10) 1 calc R U P A 2
O1B O 0.3127(8) 0.6525(9) 0.0790(6) 0.096(5) Uani 0.446(10) 1 d . . P A 2
C109 C 0.3929(10) 0.6391(10) 0.0574(7) 0.048(4) Uani 0.446(10) 1 d . . P A 2
C110 C 0.460(2) 0.5675(14) 0.069(2) 0.160(16) Uani 0.446(10) 1 d . . P A 2
H115 H 0.4549 0.5551 0.1171 0.240 Uiso 0.446(10) 1 calc R U P A 2
H116 H 0.5239 0.5690 0.0497 0.240 Uiso 0.446(10) 1 calc R U P A 2
H117 H 0.4445 0.5307 0.0472 0.240 Uiso 0.446(10) 1 calc R U P A 2
F43C F 0.453(2) 0.2997(9) -0.1857(7) 0.072(8) Uani 0.64(6) 1 d . . P B 3
F43D F 0.4888(12) 0.263(4) -0.162(2) 0.087(16) Uani 0.36(6) 1 d . . P B 4
F44D F 0.385(6) 0.210(4) -0.156(3) 0.10(3) Uani 0.19(4) 1 d . . P B 4
F44C F 0.4404(11) 0.1943(5) -0.1420(3) 0.085(4) Uani 0.81(4) 1 d . . P B 3
F45C F 0.3372(7) 0.2649(8) -0.1869(7) 0.066(4) Uani 0.70(4) 1 d . . P B 3
F45D F 0.366(4) 0.299(3) -0.2008(7) 0.14(2) Uani 0.30(4) 1 d . . P B 4
F46D F 0.528(2) 0.3903(16) 0.1296(8) 0.080(6) Uani 0.84(8) 1 d . . P C 4
F46C F 0.556(3) 0.362(5) 0.146(4) 0.062(13) Uani 0.16(8) 1 d . . P C 3
F47C F 0.440(3) 0.461(3) 0.171(5) 0.076(16) Uani 0.24(10) 1 d . . P C 3
F47D F 0.4437(11) 0.4610(10) 0.205(3) 0.094(8) Uani 0.76(10) 1 d . . P C 4
F48D F 0.5542(15) 0.3657(17) 0.2267(15) 0.092(7) Uani 0.54(9) 1 d . . P C 4
F48C F 0.536(3) 0.388(3) 0.2362(12) 0.094(9) Uani 0.46(9) 1 d . . P C 3

loop_
_atom_site_aniso_label
_atom_site_aniso_U_11
_atom_site_aniso_U_22
_atom_site_aniso_U_33
_atom_site_aniso_U_23
_atom_site_aniso_U_13
_atom_site_aniso_U_12
Rh1 0.0537(2) 0.03321(19) 0.02367(16) 0.00902(13) -0.01937(15) -0.02654(17)
Rh2 0.0895(3) 0.01629(16) 0.01888(16) -0.00039(12) -0.01430(18) -0.00695(18)
Rh3 0.02184(17) 0.02985(19) 0.0596(2) -0.02329(17) 0.00218(16) -0.00845(14)
Rh4 0.02066(16) 0.0466(2) 0.03195(18) -0.02111(16) -0.00947(13) -0.00042(15)
C1 0.045(3) 0.038(3) 0.030(2) 0.0035(18) -0.017(2) -0.022(2)
C2 0.052(3) 0.035(3) 0.038(2) 0.001(2) -0.024(2) -0.018(2)
C3 0.049(3) 0.042(3) 0.033(2) 0.011(2) -0.025(2) -0.026(2)
C4 0.028(2) 0.044(3) 0.031(2) 0.0023(19) -0.0171(18) -0.018(2)
C5 0.030(2) 0.035(2) 0.031(2) 0.0008(18) -0.0128(17) -0.0171(19)
C6 0.063(4) 0.052(3) 0.030(2) 0.001(2) -0.008(2) -0.026(3)
C7 0.066(4) 0.039(3) 0.054(3) -0.006(2) -0.028(3) -0.012(3)
C8 0.062(4) 0.053(3) 0.050(3) 0.021(3) -0.037(3) -0.031(3)
C9 0.033(3) 0.059(3) 0.033(2) -0.001(2) -0.012(2) -0.013(2)
C10 0.032(2) 0.033(2) 0.044(3) 0.001(2) -0.010(2) -0.012(2)
C11 0.050(3) 0.021(2) 0.026(2) -0.0078(17) 0.0011(19) 0.003(2)
C12 0.054(3) 0.020(2) 0.021(2) -0.0069(16) -0.0017(19) 0.002(2)
C13 0.080(4) 0.026(2) 0.038(3) -0.007(2) -0.013(3) -0.009(3)
C14 0.085(5) 0.030(3) 0.046(3) -0.008(2) -0.027(3) -0.003(3)
C15 0.079(4) 0.022(2) 0.033(2) -0.0035(19) -0.011(3) 0.006(2)
C16 0.046(3) 0.033(3) 0.047(3) -0.007(2) 0.006(2) -0.001(2)
C17 0.057(3) 0.033(3) 0.022(2) 0.0003(18) -0.003(2) 0.002(2)
C18 0.117(7) 0.037(3) 0.072(4) -0.002(3) -0.019(4) -0.033(4)
C19 0.101(6) 0.058(4) 0.067(4) -0.007(3) -0.041(4) -0.011(4)
C20 0.092(5) 0.029(3) 0.039(3) 0.005(2) -0.013(3) 0.007(3)
C21 0.034(3) 0.020(2) 0.089(4) -0.013(2) -0.004(3) -0.006(2)
C22 0.041(3) 0.024(2) 0.064(3) -0.009(2) -0.019(2) -0.006(2)
C23 0.034(3) 0.032(2) 0.045(3) -0.012(2) -0.005(2) -0.011(2)
C24 0.034(2) 0.020(2) 0.042(2) -0.0055(18) -0.0033(19) -0.0133(18)
C25 0.043(3) 0.020(2) 0.055(3) -0.014(2) 0.011(2) -0.014(2)
C26 0.033(3) 0.028(3) 0.154(8) -0.016(4) 0.001(4) -0.001(2)
C27 0.068(4) 0.043(3) 0.101(5) -0.017(3) -0.050(4) -0.009(3)
C28 0.050(3) 0.050(3) 0.042(3) -0.009(2) 0.002(2) -0.009(3)
C29 0.054(3) 0.036(3) 0.043(3) 0.004(2) -0.016(2) -0.023(2)
C30 0.083(5) 0.027(3) 0.065(4) -0.012(3) 0.028(3) -0.015(3)
C31 0.033(2) 0.034(2) 0.040(2) -0.0100(19) -0.018(2) -0.0050(19)
C32 0.032(2) 0.036(2) 0.029(2) -0.0043(18) -0.0164(18) -0.0073(19)
C33 0.040(2) 0.033(2) 0.0182(18) 0.0003(16) -0.0153(17) -0.0100(19)
C34 0.037(2) 0.034(2) 0.0196(19) -0.0064(17) -0.0091(17) -0.0033(19)
C35 0.033(2) 0.041(3) 0.031(2) -0.0112(19) -0.0097(18) -0.009(2)
C36 0.046(3) 0.042(3) 0.065(4) -0.022(3) -0.024(3) -0.006(2)
C37 0.029(2) 0.049(3) 0.040(3) -0.001(2) -0.015(2) -0.007(2)
C38 0.059(3) 0.033(3) 0.035(2) 0.0089(19) -0.024(2) -0.020(2)
C39 0.045(3) 0.037(3) 0.029(2) -0.0078(19) -0.004(2) 0.002(2)
C40 0.036(3) 0.069(4) 0.063(4) -0.019(3) -0.014(3) -0.018(3)
S1 0.0236(5) 0.0225(5) 0.0290(5) -0.0043(4) -0.0038(4) -0.0070(4)
S2 0.0230(5) 0.0320(6) 0.0315(5) -0.0148(4) -0.0114(4) -0.0002(4)
S3 0.0317(5) 0.0205(5) 0.0248(5) 0.0017(4) -0.0093(4) -0.0106(4)
S4 0.0456(6) 0.0188(5) 0.0219(5) 0.0021(4) -0.0103(4) -0.0102(4)
F1 0.109(3) 0.0294(16) 0.0434(18) 0.0129(14) 0.0140(19) -0.0031(18)
F2 0.054(2) 0.0433(19) 0.071(2) -0.0007(17) -0.0095(18) 0.0185(16)
F3 0.085(3) 0.0230(14) 0.0495(18) -0.0069(13) -0.0056(17) -0.0090(15)
F4 0.078(3) 0.128(4) 0.0209(14) 0.0037(18) -0.0151(15) -0.051(3)
F5 0.086(3) 0.078(3) 0.061(2) -0.021(2) 0.033(2) 0.009(2)
F6 0.067(2) 0.083(3) 0.0239(14) 0.0016(15) 0.0012(14) -0.042(2)
F7 0.083(3) 0.067(3) 0.052(2) 0.0049(18) -0.0137(19) 0.045(2)
F8 0.0419(19) 0.060(2) 0.077(2) -0.0414(19) -0.0088(17) 0.0070(16)
F9 0.0352(19) 0.051(2) 0.133(4) -0.025(2) 0.035(2) -0.0100(16)
F10 0.106(3) 0.0369(17) 0.0382(16) -0.0014(13) -0.0093(17) -0.0351(19)
F11 0.0352(17) 0.058(2) 0.100(3) -0.032(2) -0.0153(17) -0.0178(16)
F12 0.0455(17) 0.0427(16) 0.0393(15) -0.0193(13) -0.0020(12) -0.0179(13)
F13 0.060(2) 0.0401(18) 0.063(2) 0.0262(15) -0.0270(17) -0.0083(16)
F14 0.070(2) 0.0347(16) 0.0398(16) 0.0086(13) 0.0068(15) -0.0158(15)
F15 0.110(3) 0.047(2) 0.054(2) 0.0090(15) -0.030(2) -0.051(2)
F16 0.0410(19) 0.087(3) 0.055(2) -0.0364(19) 0.0106(15) -0.0084(18)
F17 0.0350(18) 0.072(2) 0.065(2) 0.0292(19) 0.0181(16) 0.0053(16)
F18 0.0222(14) 0.068(2) 0.060(2) 0.0004(16) -0.0092(13) -0.0015(14)
F19 0.069(2) 0.0405(18) 0.062(2) -0.0100(16) -0.0298(18) 0.0228(17)
F20 0.0424(17) 0.0397(16) 0.0433(16) -0.0170(13) 0.0002(13) 0.0008(13)
F21 0.0265(17) 0.062(2) 0.121(3) -0.035(2) 0.0217(19) -0.0098(16)
F22 0.082(3) 0.061(2) 0.0426(17) 0.0012(15) -0.0024(16) -0.052(2)
F23 0.0512(19) 0.0480(18) 0.064(2) -0.0080(15) -0.0347(16) -0.0117(15)
F24 0.0386(17) 0.0332(16) 0.073(2) -0.0179(15) -0.0067(15) -0.0109(13)
F25 0.065(2) 0.0392(19) 0.079(3) 0.0176(17) 0.0315(19) -0.0057(17)
F26 0.087(3) 0.062(2) 0.079(3) 0.0150(19) -0.028(2) -0.053(2)
F27 0.054(2) 0.0473(19) 0.065(2) 0.0283(16) -0.0193(17) -0.0152(16)
F28 0.041(2) 0.077(3) 0.074(2) -0.038(2) 0.0125(17) 0.0023(18)
F29 0.0235(15) 0.082(3) 0.074(2) -0.001(2) -0.0080(15) -0.0074(16)
F30 0.043(2) 0.065(2) 0.085(3) 0.027(2) 0.0312(19) 0.0088(18)
F31 0.0566(19) 0.0400(16) 0.0355(15) -0.0211(13) -0.0052(13) -0.0100(14)
F32 0.0373(17) 0.074(2) 0.0505(18) -0.0305(17) 0.0144(14) -0.0145(16)
F33 0.092(3) 0.055(2) 0.0167(13) -0.0083(13) -0.0014(14) 0.0010(19)
F34 0.102(3) 0.0293(16) 0.0344(16) 0.0049(12) 0.0110(17) -0.0186(17)
F35 0.084(3) 0.0277(15) 0.0486(18) -0.0116(13) -0.0219(17) -0.0078(15)
F36 0.0455(19) 0.0336(17) 0.074(2) 0.0032(15) -0.0101(16) 0.0076(14)
F37 0.122(4) 0.162(5) 0.0213(15) -0.002(2) 0.0055(19) -0.103(4)
F38 0.073(3) 0.121(4) 0.0377(19) -0.017(2) 0.0094(18) 0.021(3)
F39 0.063(2) 0.109(3) 0.0206(14) 0.0013(16) -0.0154(14) -0.027(2)
F40 0.069(3) 0.096(3) 0.076(3) 0.024(2) -0.043(2) -0.053(2)
F41 0.057(3) 0.031(2) 0.261(7) 0.004(3) -0.016(3) -0.0179(19)
F42 0.113(4) 0.155(5) 0.054(2) -0.032(3) 0.016(2) -0.112(4)
C41 0.0165(17) 0.0196(18) 0.0193(17) -0.0015(14) -0.0042(13) -0.0030(14)
C42 0.024(2) 0.0208(19) 0.0204(18) -0.0018(14) -0.0050(15) -0.0046(15)
C43 0.029(2) 0.030(2) 0.0165(17) -0.0037(15) -0.0033(15) -0.0064(17)
C44 0.032(2) 0.030(2) 0.0210(19) 0.0029(16) -0.0047(16) -0.0057(18)
C45 0.033(2) 0.023(2) 0.0238(19) 0.0022(16) -0.0043(16) -0.0028(17)
C46 0.029(2) 0.0204(19) 0.0201(18) -0.0022(15) -0.0043(15) -0.0044(16)
C47 0.046(3) 0.038(3) 0.019(2) -0.0045(18) -0.0003(19) -0.007(2)
C48 0.062(4) 0.025(2) 0.029(2) 0.0040(18) 0.001(2) -0.001(2)
C49 0.0227(19) 0.0189(18) 0.0213(18) -0.0030(14) -0.0055(14) -0.0030(15)
C50 0.030(2) 0.030(2) 0.0214(18) 0.0013(16) -0.0089(16) -0.0119(18)
C51 0.034(2) 0.028(2) 0.030(2) 0.0014(17) -0.0127(18) -0.0121(18)
C52 0.030(2) 0.029(2) 0.026(2) -0.0052(16) -0.0119(17) -0.0045(17)
C53 0.030(2) 0.028(2) 0.0190(18) -0.0025(15) -0.0072(16) 0.0002(17)
C54 0.023(2) 0.024(2) 0.0223(18) -0.0017(15) -0.0060(15) -0.0032(16)
C55 0.057(3) 0.049(3) 0.040(3) 0.001(2) -0.019(2) -0.031(3)
C56 0.043(3) 0.054(3) 0.023(2) -0.009(2) -0.0018(19) -0.013(2)
C57 0.0206(18) 0.0236(19) 0.0160(16) -0.0002(14) -0.0041(14) -0.0042(15)
C58 0.027(2) 0.0187(18) 0.0224(18) -0.0004(14) -0.0047(15) -0.0047(16)
C59 0.0215(19) 0.025(2) 0.0222(18) 0.0003(15) -0.0014(15) -0.0043(16)
C60 0.022(2) 0.032(2) 0.027(2) -0.0011(16) -0.0063(16) -0.0103(17)
C61 0.027(2) 0.027(2) 0.0205(18) -0.0021(15) -0.0059(15) -0.0090(17)
C62 0.0213(19) 0.0234(19) 0.0183(17) -0.0032(14) -0.0056(14) -0.0031(15)
C63 0.025(2) 0.029(2) 0.040(2) -0.0042(19) -0.0022(18) -0.0031(18)
C64 0.030(2) 0.039(3) 0.034(2) -0.0087(19) -0.0043(18) -0.014(2)
C65 0.0231(19) 0.0180(18) 0.0195(17) -0.0004(14) -0.0069(14) -0.0061(15)
C66 0.0221(19) 0.0230(19) 0.0194(17) -0.0009(14) -0.0049(14) -0.0072(15)
C67 0.032(2) 0.022(2) 0.0245(19) 0.0007(15) -0.0114(16) -0.0069(17)
C68 0.030(2) 0.023(2) 0.029(2) -0.0023(16) -0.0117(17) 0.0032(17)
C69 0.020(2) 0.033(2) 0.027(2) -0.0021(17) -0.0051(16) -0.0016(17)
C70 0.0213(19) 0.024(2) 0.0240(19) 0.0030(15) -0.0063(15) -0.0045(16)
C71 0.045(3) 0.022(2) 0.033(2) 0.0039(17) -0.013(2) -0.0122(19)
C72 0.024(2) 0.049(3) 0.037(3) 0.000(2) -0.0013(19) 0.001(2)
C73 0.0238(19) 0.0213(18) 0.0154(16) 0.0018(14) -0.0031(14) -0.0067(15)
C74 0.025(2) 0.0221(19) 0.0226(18) -0.0002(15) -0.0040(15) -0.0062(16)
C75 0.026(2) 0.025(2) 0.0252(19) 0.0008(16) -0.0030(16) -0.0024(17)
C76 0.022(2) 0.032(2) 0.031(2) 0.0029(17) -0.0051(16) -0.0080(17)
C77 0.025(2) 0.028(2) 0.0235(19) 0.0025(16) -0.0066(15) -0.0105(17)
C78 0.0224(19) 0.026(2) 0.0197(17) -0.0024(15) -0.0026(14) -0.0063(16)
C79 0.026(2) 0.035(3) 0.050(3) -0.009(2) -0.003(2) -0.001(2)
C80 0.028(2) 0.031(2) 0.033(2) 0.0004(18) -0.0073(17) -0.0113(18)
C81 0.0208(19) 0.0239(19) 0.0200(17) -0.0027(14) -0.0051(14) -0.0075(15)
C82 0.0182(18) 0.024(2) 0.0262(19) 0.0000(15) -0.0027(15) -0.0052(15)
C83 0.026(2) 0.024(2) 0.036(2) 0.0022(17) -0.0060(17) -0.0053(17)
C84 0.028(2) 0.023(2) 0.040(2) -0.0025(18) -0.0037(18) -0.0016(17)
C85 0.023(2) 0.028(2) 0.029(2) -0.0024(17) -0.0024(16) 0.0006(17)
C86 0.024(2) 0.024(2) 0.0226(18) 0.0001(15) -0.0048(15) -0.0055(16)
C87 0.031(2) 0.025(2) 0.056(3) 0.007(2) -0.006(2) -0.0075(19)
C88 0.026(2) 0.040(3) 0.046(3) 0.000(2) 0.003(2) 0.001(2)
C89 0.0157(17) 0.0244(19) 0.0192(17) -0.0031(14) -0.0050(13) -0.0058(14)
C90 0.025(2) 0.0218(19) 0.0203(18) -0.0036(14) -0.0080(15) -0.0064(15)
C91 0.026(2) 0.030(2) 0.0171(17) -0.0076(15) -0.0025(15) -0.0083(17)
C92 0.028(2) 0.029(2) 0.0161(17) -0.0019(15) -0.0022(15) -0.0076(17)
C93 0.028(2) 0.025(2) 0.0214(18) -0.0028(15) -0.0018(15) -0.0083(17)
C94 0.0231(19) 0.0228(19) 0.0166(17) -0.0028(14) -0.0024(14) -0.0061(15)
C95 0.038(3) 0.035(2) 0.0210(19) -0.0079(17) -0.0003(17) -0.007(2)
C96 0.045(3) 0.025(2) 0.024(2) 0.0012(16) -0.0011(18) -0.0085(19)
C97 0.0225(19) 0.0188(18) 0.0207(18) -0.0026(14) -0.0043(14) -0.0012(15)
C98 0.026(2) 0.0220(19) 0.0196(17) -0.0012(14) -0.0065(15) -0.0043(16)
C99 0.028(2) 0.022(2) 0.027(2) -0.0031(16) -0.0111(16) -0.0032(16)
C100 0.032(2) 0.035(2) 0.026(2) -0.0084(17) -0.0116(17) -0.0035(19)
C101 0.033(2) 0.037(2) 0.0177(18) -0.0032(17) -0.0062(16) -0.0022(19)
C102 0.027(2) 0.029(2) 0.0205(18) -0.0002(15) -0.0051(15) -0.0064(17)
C103 0.046(3) 0.076(4) 0.021(2) -0.008(2) -0.006(2) -0.018(3)
C104 0.044(3) 0.034(2) 0.036(2) -0.0044(19) -0.016(2) -0.016(2)
B1 0.020(2) 0.0171(19) 0.0186(19) -0.0013(15) -0.0045(15) -0.0041(16)
B2 0.021(2) 0.019(2) 0.0180(19) -0.0032(15) -0.0034(15) -0.0033(16)
C105 0.074(7) 0.083(13) 0.041(9) 0.002(6) 0.004(8) -0.024(9)
C106 0.061(8) 0.061(8) 0.059(7) -0.012(6) 0.002(6) -0.028(6)
C107 0.059(7) 0.043(6) 0.049(6) -0.001(5) -0.002(5) -0.021(5)
C108 0.074(7) 0.083(13) 0.041(9) 0.002(6) 0.004(8) -0.024(9)
O1B 0.045(7) 0.174(15) 0.070(8) -0.031(8) 0.000(5) -0.033(8)
C109 0.039(7) 0.065(10) 0.036(7) 0.000(7) 0.003(5) -0.016(7)
C110 0.10(2) 0.092(19) 0.24(4) 0.08(2) -0.01(2) -0.001(15)
F43C 0.092(16) 0.068(8) 0.051(6) -0.033(6) 0.047(8) -0.046(9)
F43D 0.033(7) 0.15(4) 0.081(16) -0.08(2) 0.021(8) -0.019(11)
F44D 0.16(6) 0.10(4) 0.07(3) -0.06(3) 0.06(3) -0.10(4)
F44C 0.133(8) 0.045(3) 0.030(2) -0.012(2) 0.005(4) 0.037(4)
F45C 0.081(5) 0.084(7) 0.033(5) -0.026(4) -0.020(4) -0.010(5)
F45D 0.15(3) 0.14(3) 0.007(5) 0.003(10) -0.003(10) 0.11(2)
F46D 0.104(11) 0.115(12) 0.054(4) -0.011(6) 0.003(6) -0.090(10)
F46C 0.03(2) 0.11(3) 0.06(2) 0.01(2) -0.008(12) -0.03(2)
F47C 0.093(16) 0.037(14) 0.11(4) 0.024(16) -0.021(19) -0.050(12)
F47D 0.084(5) 0.045(4) 0.17(2) -0.024(8) -0.017(9) -0.035(4)
F48D 0.069(8) 0.081(11) 0.16(2) 0.042(8) -0.085(9) -0.046(9)
F48C 0.142(18) 0.15(2) 0.053(10) 0.042(9) -0.057(9) -0.121(16)

loop_
_atom_type_symbol
_atom_type_description
_atom_type_scat_dispersion_real
_atom_type_scat_dispersion_imag
_atom_type_scat_source
C C 0.0033 0.0016 'International Tables Vol C Tables 4.2.6.8 and 6.1.1.4'
H H 0.0000 0.0000 'International Tables Vol C Tables 4.2.6.8 and 6.1.1.4'
F F 0.0171 0.0103 'International Tables Vol C Tables 4.2.6.8 and 6.1.1.4'
Rh Rh -1.1178 0.9187 'International Tables Vol C Tables 4.2.6.8 and 6.1.1.4'
S S 0.1246 0.1234 'International Tables Vol C Tables 4.2.6.8 and 6.1.1.4'
B B 0.0013 0.0007 'International Tables Vol C Tables 4.2.6.8 and 6.1.1.4'
O O 0.0106 0.0060 'International Tables Vol C Tables 4.2.6.8 and 6.1.1.4'

loop_
_geom_angle_atom_site_label_1
_geom_angle_atom_site_label_2
_geom_angle_atom_site_label_3
_geom_angle
_geom_angle_site_symmetry_1
_geom_angle_site_symmetry_3
C1 Rh1 C2 38.44(18) . .
C1 Rh1 C3 63.44(17) . .
C2 Rh1 C3 37.58(18) . .
C1 Rh1 C5 37.83(17) . .
C2 Rh1 C5 62.94(17) . .
C3 Rh1 C5 62.20(17) . .
C1 Rh1 C4 62.60(16) . .
C2 Rh1 C4 62.52(17) . .
C3 Rh1 C4 37.38(18) . .
C5 Rh1 C4 36.46(16) . .
C1 Rh1 S2 105.79(13) . .
C2 Rh1 S2 141.59(14) . .
C3 Rh1 S2 158.68(13) . .
C5 Rh1 S2 97.70(12) . .
C4 Rh1 S2 121.82(13) . .
C1 Rh1 S1 159.88(13) . .
C2 Rh1 S1 123.37(14) . .
C3 Rh1 S1 96.59(13) . .
C5 Rh1 S1 136.48(12) . .
C4 Rh1 S1 103.54(12) . .
S2 Rh1 S1 93.89(4) . .
C1 Rh1 S3 102.48(12) . .
C2 Rh1 S3 92.50(12) . .
C3 Rh1 S3 118.11(14) . .
C5 Rh1 S3 138.85(12) . .
C4 Rh1 S3 154.22(13) . .
S2 Rh1 S3 81.34(4) . .
S1 Rh1 S3 84.31(4) . .
C1 Rh1 Rh2 148.45(13) . .
C2 Rh1 Rh2 169.64(13) . .
C3 Rh1 Rh2 132.55(14) . .
C5 Rh1 Rh2 118.11(12) . .
C4 Rh1 Rh2 111.56(12) . .
S2 Rh1 Rh2 48.47(3) . .
S1 Rh1 Rh2 47.97(3) . .
S3 Rh1 Rh2 92.06(3) . .
C13 Rh2 C14 37.9(2) . .
C13 Rh2 C15 62.8(2) . .
C14 Rh2 C15 37.4(2) . .
C13 Rh2 C12 37.4(2) . .
C14 Rh2 C12 62.59(19) . .
C15 Rh2 C12 62.33(17) . .
C13 Rh2 C11 62.52(19) . .
C14 Rh2 C11 62.8(2) . .
C15 Rh2 C11 37.84(19) . .
C12 Rh2 C11 36.80(17) . .
C13 Rh2 S1 104.95(15) . .
C14 Rh2 S1 140.00(17) . .
C15 Rh2 S1 158.67(14) . .
C12 Rh2 S1 97.10(12) . .
C11 Rh2 S1 121.78(13) . .
C13 Rh2 S2 159.74(14) . .
C14 Rh2 S2 125.39(16) . .
C15 Rh2 S2 96.94(16) . .
C12 Rh2 S2 133.92(14) . .
C11 Rh2 S2 101.30(13) . .
S1 Rh2 S2 93.90(4) . .
C13 Rh2 S4 106.65(15) . .
C14 Rh2 S4 94.55(15) . .
C15 Rh2 S4 117.55(16) . .
C12 Rh2 S4 142.84(14) . .
C11 Rh2 S4 155.08(14) . .
S1 Rh2 S4 81.94(4) . .
S2 Rh2 S4 82.97(4) . .
C13 Rh2 Rh1 146.05(16) . .
C14 Rh2 Rh1 170.32(16) . .
C15 Rh2 Rh1 132.95(18) . .
C12 Rh2 Rh1 115.68(14) . .
C11 Rh2 Rh1 109.70(14) . .
S1 Rh2 Rh1 48.47(3) . .
S2 Rh2 Rh1 47.98(3) . .
S4 Rh2 Rh1 91.52(3) . .
C23 Rh3 C22 38.80(19) . .
C23 Rh3 C21 63.76(19) . .
C22 Rh3 C21 37.8(2) . .
C23 Rh3 C24 37.89(17) . .
C22 Rh3 C24 63.49(18) . .
C21 Rh3 C24 62.69(19) . .
C23 Rh3 C25 63.39(17) . .
C22 Rh3 C25 63.2(2) . .
C21 Rh3 C25 37.5(2) . .
C24 Rh3 C25 37.31(17) . .
C23 Rh3 S1 106.37(13) . .
C22 Rh3 S1 94.85(14) . .
C21 Rh3 S1 118.81(17) . .
C24 Rh3 S1 142.80(12) . .
C25 Rh3 S1 156.00(16) . .
C23 Rh3 S4 107.60(14) . .
C22 Rh3 S4 143.89(15) . .
C21 Rh3 S4 158.85(16) . .
C24 Rh3 S4 98.25(13) . .
C25 Rh3 S4 121.55(16) . .
S1 Rh3 S4 81.73(4) . .
C23 Rh3 S3 162.84(13) . .
C22 Rh3 S3 128.76(15) . .
C21 Rh3 S3 99.45(15) . .
C24 Rh3 S3 132.84(12) . .
C25 Rh3 S3 101.43(13) . .
S1 Rh3 S3 84.36(4) . .
S4 Rh3 S3 86.88(4) . .
C31 Rh4 C35 38.21(18) . .
C31 Rh4 C32 37.97(17) . .
C35 Rh4 C32 63.66(18) . .
C31 Rh4 C34 63.41(17) . .
C35 Rh4 C34 38.20(17) . .
C32 Rh4 C34 62.88(17) . .
C31 Rh4 C33 63.21(16) . .
C35 Rh4 C33 63.12(17) . .
C32 Rh4 C33 37.84(16) . .
C34 Rh4 C33 36.91(17) . .
C31 Rh4 S2 94.85(12) . .
C35 Rh4 S2 104.26(12) . .
C32 Rh4 S2 120.28(12) . .
C34 Rh4 S2 140.35(13) . .
C33 Rh4 S2 157.14(12) . .
C31 Rh4 S3 146.41(13) . .
C35 Rh4 S3 110.29(13) . .
C32 Rh4 S3 158.46(12) . .
C34 Rh4 S3 99.08(12) . .
C33 Rh4 S3 120.63(12) . .
S2 Rh4 S3 80.98(4) . .
C31 Rh4 S4 125.95(13) . .
C35 Rh4 S4 162.24(13) . .
C32 Rh4 S4 98.67(13) . .
C34 Rh4 S4 137.05(13) . .
C33 Rh4 S4 104.53(13) . .
S2 Rh4 S4 82.58(4) . .
S3 Rh4 S4 86.80(4) . .
C5 C1 C2 107.6(4) . .
C5 C1 C6 127.1(4) . .
C2 C1 C6 125.0(5) . .
C5 C1 Rh1 73.8(3) . .
C2 C1 Rh1 71.5(3) . .
C6 C1 Rh1 125.8(3) . .
C3 C2 C1 107.8(4) . .
C3 C2 C7 126.9(5) . .
C1 C2 C7 125.3(5) . .
C3 C2 Rh1 72.2(3) . .
C1 C2 Rh1 70.0(3) . .
C7 C2 Rh1 126.3(4) . .
C2 C3 C4 108.0(4) . .
C2 C3 C8 126.6(5) . .
C4 C3 C8 125.1(5) . .
C2 C3 Rh1 70.2(3) . .
C4 C3 Rh1 72.9(3) . .
C8 C3 Rh1 126.8(3) . .
C5 C4 C3 108.2(4) . .
C5 C4 C9 128.3(5) . .
C3 C4 C9 123.3(4) . .
C5 C4 Rh1 71.1(2) . .
C3 C4 Rh1 69.7(2) . .
C9 C4 Rh1 129.0(3) . .
C4 C5 C1 108.3(4) . .
C4 C5 C10 126.9(4) . .
C1 C5 C10 124.8(4) . .
C4 C5 Rh1 72.5(2) . .
C1 C5 Rh1 68.4(2) . .
C10 C5 Rh1 126.8(3) . .
C1 C6 H6 109.5 . .
C1 C6 H6A 109.5 . .
H6 C6 H6A 109.5 . .
C1 C6 H6B 109.5 . .
H6 C6 H6B 109.5 . .
H6A C6 H6B 109.5 . .
C2 C7 H7 109.5 . .
C2 C7 H7A 109.5 . .
H7 C7 H7A 109.5 . .
C2 C7 H7B 109.5 . .
H7 C7 H7B 109.5 . .
H7A C7 H7B 109.5 . .
C3 C8 H8 109.5 . .
C3 C8 H8A 109.5 . .
H8 C8 H8A 109.5 . .
C3 C8 H8B 109.5 . .
H8 C8 H8B 109.5 . .
H8A C8 H8B 109.5 . .
C4 C9 H9 109.5 . .
C4 C9 H9A 109.5 . .
H9 C9 H9A 109.5 . .
C4 C9 H9B 109.5 . .
H9 C9 H9B 109.5 . .
H9A C9 H9B 109.5 . .
C5 C10 H10 109.5 . .
C5 C10 H10A 109.5 . .
H10 C10 H10A 109.5 . .
C5 C10 H10B 109.5 . .
H10 C10 H10B 109.5 . .
H10A C10 H10B 109.5 . .
C12 C11 C15 107.5(5) . .
C12 C11 C16 128.5(5) . .
C15 C11 C16 123.9(5) . .
C12 C11 Rh2 71.6(2) . .
C15 C11 Rh2 70.1(3) . .
C16 C11 Rh2 127.0(3) . .
C11 C12 C13 108.4(4) . .
C11 C12 C17 127.3(5) . .
C13 C12 C17 124.2(5) . .
C11 C12 Rh2 71.6(2) . .
C13 C12 Rh2 69.6(3) . .
C17 C12 Rh2 126.9(3) . .
C12 C13 C14 108.3(5) . .
C12 C13 C18 125.5(5) . .
C14 C13 C18 125.6(6) . .
C12 C13 Rh2 73.0(3) . .
C14 C13 Rh2 71.7(4) . .
C18 C13 Rh2 127.8(4) . .
C15 C14 C13 107.5(5) . .
C15 C14 C19 127.0(6) . .
C13 C14 C19 125.4(6) . .
C15 C14 Rh2 71.3(4) . .
C13 C14 Rh2 70.4(4) . .
C19 C14 Rh2 126.0(4) . .
C14 C15 C11 108.2(5) . .
C14 C15 C20 127.0(6) . .
C11 C15 C20 124.4(6) . .
C14 C15 Rh2 71.3(3) . .
C11 C15 Rh2 72.1(3) . .
C20 C15 Rh2 127.5(4) . .
C11 C16 H16 109.5 . .
C11 C16 H16A 109.5 . .
H16 C16 H16A 109.5 . .
C11 C16 H16B 109.5 . .
H16 C16 H16B 109.5 . .
H16A C16 H16B 109.5 . .
C12 C17 H17 109.5 . .
C12 C17 H17A 109.5 . .
H17 C17 H17A 109.5 . .
C12 C17 H17B 109.5 . .
H17 C17 H17B 109.5 . .
H17A C17 H17B 109.5 . .
C13 C18 H18 109.5 . .
C13 C18 H18A 109.5 . .
H18 C18 H18A 109.5 . .
C13 C18 H18B 109.5 . .
H18 C18 H18B 109.5 . .
H18A C18 H18B 109.5 . .
C14 C19 H19 109.5 . .
C14 C19 H19A 109.5 . .
H19 C19 H19A 109.5 . .
C14 C19 H19B 109.5 . .
H19 C19 H19B 109.5 . .
H19A C19 H19B 109.5 . .
C15 C20 H20 109.5 . .
C15 C20 H20A 109.5 . .
H20 C20 H20A 109.5 . .
C15 C20 H20B 109.5 . .
H20 C20 H20B 109.5 . .
H20A C20 H20B 109.5 . .
C22 C21 C25 108.9(5) . .
C22 C21 C26 126.0(6) . .
C25 C21 C26 125.0(6) . .
C22 C21 Rh3 70.6(3) . .
C25 C21 Rh3 72.3(3) . .
C26 C21 Rh3 126.4(4) . .
C21 C22 C23 107.1(5) . .
C21 C22 C27 126.7(5) . .
C23 C22 C27 126.2(5) . .
C21 C22 Rh3 71.6(3) . .
C23 C22 Rh3 69.8(3) . .
C27 C22 Rh3 125.0(4) . .
C24 C23 C22 107.8(4) . .
C24 C23 C28 126.1(5) . .
C22 C23 C28 125.8(5) . .
C24 C23 Rh3 73.2(3) . .
C22 C23 Rh3 71.4(3) . .
C28 C23 Rh3 126.3(4) . .
C25 C24 C23 108.3(4) . .
C25 C24 C29 125.5(5) . .
C23 C24 C29 126.2(4) . .
C25 C24 Rh3 71.5(3) . .
C23 C24 Rh3 68.9(3) . .
C29 C24 Rh3 126.2(3) . .
C24 C25 C21 107.8(5) . .
C24 C25 C30 126.5(6) . .
C21 C25 C30 125.5(5) . .
C24 C25 Rh3 71.2(2) . .
C21 C25 Rh3 70.2(3) . .
C30 C25 Rh3 128.0(4) . .
C21 C26 H26 109.5 . .
C21 C26 H26A 109.5 . .
H26 C26 H26A 109.5 . .
C21 C26 H26B 109.5 . .
H26 C26 H26B 109.5 . .
H26A C26 H26B 109.5 . .
C22 C27 H27 109.5 . .
C22 C27 H27A 109.5 . .
H27 C27 H27A 109.5 . .
C22 C27 H27B 109.5 . .
H27 C27 H27B 109.5 . .
H27A C27 H27B 109.5 . .
C23 C28 H28 109.5 . .
C23 C28 H28A 109.5 . .
H28 C28 H28A 109.5 . .
C23 C28 H28B 109.5 . .
H28 C28 H28B 109.5 . .
H28A C28 H28B 109.5 . .
C24 C29 H29 109.5 . .
C24 C29 H29A 109.5 . .
H29 C29 H29A 109.5 . .
C24 C29 H29B 109.5 . .
H29 C29 H29B 109.5 . .
H29A C29 H29B 109.5 . .
C25 C30 H30 109.5 . .
C25 C30 H30A 109.5 . .
H30 C30 H30A 109.5 . .
C25 C30 H30B 109.5 . .
H30 C30 H30B 109.5 . .
H30A C30 H30B 109.5 . .
C32 C31 C35 108.2(4) . .
C32 C31 C36 126.6(4) . .
C35 C31 C36 125.1(5) . .
C32 C31 Rh4 71.6(3) . .
C35 C31 Rh4 71.0(3) . .
C36 C31 Rh4 125.5(4) . .
C31 C32 C33 108.0(4) . .
C31 C32 C37 126.7(4) . .
C33 C32 C37 125.2(4) . .
C31 C32 Rh4 70.4(3) . .
C33 C32 Rh4 72.5(2) . .
C37 C32 Rh4 126.2(3) . .
C34 C33 C32 108.2(4) . .
C34 C33 C38 126.9(4) . .
C32 C33 C38 124.7(4) . .
C34 C33 Rh4 71.3(2) . .
C32 C33 Rh4 69.7(2) . .
C38 C33 Rh4 129.5(3) . .
C33 C34 C35 108.1(4) . .
C33 C34 C39 126.6(4) . .
C35 C34 C39 125.2(5) . .
C33 C34 Rh4 71.8(2) . .
C35 C34 Rh4 69.3(2) . .
C39 C34 Rh4 126.9(3) . .
C31 C35 C34 107.5(4) . .
C31 C35 C40 126.2(5) . .
C34 C35 C40 125.9(5) . .
C31 C35 Rh4 70.8(3) . .
C34 C35 Rh4 72.5(3) . .
C40 C35 Rh4 127.6(4) . .
C31 C36 H36 109.5 . .
C31 C36 H36A 109.5 . .
H36 C36 H36A 109.5 . .
C31 C36 H36B 109.5 . .
H36 C36 H36B 109.5 . .
H36A C36 H36B 109.5 . .
C32 C37 H37 109.5 . .
C32 C37 H37A 109.5 . .
H37 C37 H37A 109.5 . .
C32 C37 H37B 109.5 . .
H37 C37 H37B 109.5 . .
H37A C37 H37B 109.5 . .
C33 C38 H38 109.5 . .
C33 C38 H38A 109.5 . .
H38 C38 H38A 109.5 . .
C33 C38 H38B 109.5 . .
H38 C38 H38B 109.5 . .
H38A C38 H38B 109.5 . .
C34 C39 H39 109.5 . .
C34 C39 H39A 109.5 . .
H39 C39 H39A 109.5 . .
C34 C39 H39B 109.5 . .
H39 C39 H39B 109.5 . .
H39A C39 H39B 109.5 . .
C35 C40 H40 109.5 . .
C35 C40 H40A 109.5 . .
H40 C40 H40A 109.5 . .
C35 C40 H40B 109.5 . .
H40 C40 H40B 109.5 . .
H40A C40 H40B 109.5 . .
Rh2 S1 Rh1 83.56(4) . .
Rh2 S1 Rh3 99.08(4) . .
Rh1 S1 Rh3 96.55(4) . .
Rh1 S2 Rh2 83.55(4) . .
Rh1 S2 Rh4 99.59(4) . .
Rh2 S2 Rh4 98.00(4) . .
Rh4 S3 Rh3 91.15(4) . .
Rh4 S3 Rh1 97.87(4) . .
Rh3 S3 Rh1 94.78(4) . .
Rh3 S4 Rh2 97.02(4) . .
Rh3 S4 Rh4 90.95(4) . .
Rh2 S4 Rh4 96.44(4) . .
C46 C41 C42 115.4(3) . .
C46 C41 B1 121.4(3) . .
C42 C41 B1 123.2(3) . .
C43 C42 C41 122.0(4) . .
C43 C42 H42 119.0 . .
C41 C42 H42 119.0 . .
C44 C43 C42 121.5(4) . .
C44 C43 C47 118.1(4) . .
C42 C43 C47 120.4(4) . .
C43 C44 C45 117.8(4) . .
C43 C44 H44 121.1 . .
C45 C44 H44 121.1 . .
C44 C45 C46 120.8(4) . .
C44 C45 C48 119.3(4) . .
C46 C45 C48 119.9(4) . .
C41 C46 C45 122.4(4) . .
C41 C46 H46 118.8 . .
C45 C46 H46 118.8 . .
F44D C47 F45D 96(6) . .
F43C C47 F44C 112.8(14) . .
F43C C47 F45C 103.8(17) . .
F44C C47 F45C 101.3(10) . .
F44D C47 F43D 115(5) . .
F45D C47 F43D 103(5) . .
F44D C47 C43 116.1(14) . .
F45D C47 C43 114.6(10) . .
F43C C47 C43 112.2(5) . .
F44C C47 C43 113.8(5) . .
F45C C47 C43 111.9(6) . .
F43D C47 C43 110.7(8) . .
F1 C48 F2 106.7(4) . .
F1 C48 F3 106.8(5) . .
F2 C48 F3 106.1(4) . .
F1 C48 C45 113.0(4) . .
F2 C48 C45 111.8(5) . .
F3 C48 C45 112.1(4) . .
C50 C49 C54 115.6(4) . .
C50 C49 B1 121.0(3) . .
C54 C49 B1 123.0(4) . .
C51 C50 C49 122.7(4) . .
C51 C50 H50 118.6 . .
C49 C50 H50 118.6 . .
C50 C51 C52 120.4(4) . .
C50 C51 C55 120.9(4) . .
C52 C51 C55 118.7(4) . .
C53 C52 C51 117.8(4) . .
C53 C52 H52 121.1 . .
C51 C52 H52 121.1 . .
C52 C53 C54 121.5(4) . .
C52 C53 C56 118.1(4) . .
C54 C53 C56 120.4(4) . .
C53 C54 C49 121.9(4) . .
C53 C54 H54 119.1 . .
C49 C54 H54 119.1 . .
F47D C55 F46D 108(3) . .
F47D C55 F48D 109(3) . .
F46D C55 F48D 103(2) . .
F48C C55 F46C 94(4) . .
F48C C55 F47C 115(5) . .
F46C C55 F47C 111(6) . .
F48C C55 C51 116.4(11) . .
F47D C55 C51 111.7(8) . .
F46D C55 C51 113.7(5) . .
F48D C55 C51 110.5(10) . .
F46C C55 C51 110(3) . .
F47C C55 C51 109(2) . .
F6 C56 F4 106.9(5) . .
F6 C56 F5 105.7(5) . .
F4 C56 F5 105.9(4) . .
F6 C56 C53 113.4(4) . .
F4 C56 C53 113.1(4) . .
F5 C56 C53 111.3(4) . .
C62 C57 C58 115.6(4) . .
C62 C57 B1 123.2(3) . .
C58 C57 B1 121.0(3) . .
C59 C58 C57 122.0(4) . .
C59 C58 H58 119.0 . .
C57 C58 H58 119.0 . .
C60 C59 C58 121.0(4) . .
C60 C59 C63 119.8(4) . .
C58 C59 C63 119.1(4) . .
C59 C60 C61 117.8(4) . .
C59 C60 H60 121.1 . .
C61 C60 H60 121.1 . .
C62 C61 C60 121.0(4) . .
C62 C61 C64 119.5(4) . .
C60 C61 C64 119.4(4) . .
C61 C62 C57 122.6(4) . .
C61 C62 H62 118.7 . .
C57 C62 H62 118.7 . .
F7 C63 F9 107.3(4) . .
F7 C63 F8 104.9(4) . .
F9 C63 F8 105.0(4) . .
F7 C63 C59 112.2(4) . .
F9 C63 C59 113.1(4) . .
F8 C63 C59 113.7(4) . .
F10 C64 F12 105.3(4) . .
F10 C64 F11 107.5(4) . .
F12 C64 F11 105.3(4) . .
F10 C64 C61 112.5(4) . .
F12 C64 C61 113.0(4) . .
F11 C64 C61 112.7(4) . .
C66 C65 C70 115.4(4) . .
C66 C65 B1 120.7(3) . .
C70 C65 B1 123.7(3) . .
C67 C66 C65 122.7(4) . .
C67 C66 H66 118.7 . .
C65 C66 H66 118.7 . .
C66 C67 C68 120.9(4) . .
C66 C67 C71 120.2(4) . .
C68 C67 C71 118.8(4) . .
C69 C68 C67 118.1(4) . .
C69 C68 H68 120.9 . .
C67 C68 H68 120.9 . .
C68 C69 C70 120.7(4) . .
C68 C69 C72 118.5(4) . .
C70 C69 C72 120.8(4) . .
C69 C70 C65 122.0(4) . .
C69 C70 H70 119.0 . .
C65 C70 H70 119.0 . .
F15 C71 F13 106.8(4) . .
F15 C71 F14 105.6(4) . .
F13 C71 F14 105.5(4) . .
F15 C71 C67 112.4(4) . .
F13 C71 C67 113.0(4) . .
F14 C71 C67 112.9(4) . .
F17 C72 F18 105.9(5) . .
F17 C72 F16 108.1(4) . .
F18 C72 F16 104.6(4) . .
F17 C72 C69 114.3(4) . .
F18 C72 C69 112.0(4) . .
F16 C72 C69 111.3(4) . .
C74 C73 C78 115.7(4) . .
C74 C73 B2 122.8(3) . .
C78 C73 B2 121.3(3) . .
C75 C74 C73 122.2(4) . .
C75 C74 H74 118.9 . .
C73 C74 H74 118.9 . .
C76 C75 C74 121.3(4) . .
C76 C75 C79 118.7(4) . .
C74 C75 C79 120.0(4) . .
C75 C76 C77 117.7(4) . .
C75 C76 H76 121.2 . .
C77 C76 H76 121.2 . .
C78 C77 C76 121.1(4) . .
C78 C77 C80 121.3(4) . .
C76 C77 C80 117.6(4) . .
C77 C78 C73 122.1(4) . .
C77 C78 H78 119.0 . .
C73 C78 H78 119.0 . .
F20 C79 F21 105.7(4) . .
F20 C79 F19 105.2(4) . .
F21 C79 F19 107.4(4) . .
F20 C79 C75 112.9(4) . .
F21 C79 C75 113.0(4) . .
F19 C79 C75 112.0(4) . .
F22 C80 F23 106.6(4) . .
F22 C80 F24 106.5(4) . .
F23 C80 F24 105.3(4) . .
F22 C80 C77 111.6(4) . .
F23 C80 C77 112.7(4) . .
F24 C80 C77 113.5(4) . .
C86 C81 C82 115.4(4) . .
C86 C81 B2 123.5(4) . .
C82 C81 B2 120.8(3) . .
C83 C82 C81 122.9(4) . .
C83 C82 H82 118.5 . .
C81 C82 H82 118.5 . .
C82 C83 C84 120.5(4) . .
C82 C83 C87 120.6(4) . .
C84 C83 C87 118.9(4) . .
C85 C84 C83 117.9(4) . .
C85 C84 H84 121.0 . .
C83 C84 H84 121.0 . .
C84 C85 C86 120.9(4) . .
C84 C85 C88 118.5(4) . .
C86 C85 C88 120.6(4) . .
C85 C86 C81 122.3(4) . .
C85 C86 H86 118.8 . .
C81 C86 H86 118.8 . .
F27 C87 F26 105.3(4) . .
F27 C87 F25 105.8(5) . .
F26 C87 F25 106.8(4) . .
F27 C87 C83 113.2(4) . .
F26 C87 C83 112.4(4) . .
F25 C87 C83 112.7(4) . .
F30 C88 F28 108.5(5) . .
F30 C88 F29 105.8(5) . .
F28 C88 F29 104.1(4) . .
F30 C88 C85 113.8(4) . .
F28 C88 C85 111.9(4) . .
F29 C88 C85 112.1(4) . .
C90 C89 C94 115.1(3) . .
C90 C89 B2 125.1(3) . .
C94 C89 B2 119.7(3) . .
C91 C90 C89 122.0(4) . .
C91 C90 H90 119.0 . .
C89 C90 H90 119.0 . .
C92 C91 C90 121.8(4) . .
C92 C91 C95 119.0(4) . .
C90 C91 C95 119.1(4) . .
C91 C92 C93 117.4(4) . .
C91 C92 H92 121.3 . .
C93 C92 H92 121.3 . .
C92 C93 C94 120.6(4) . .
C92 C93 C96 120.4(4) . .
C94 C93 C96 119.0(4) . .
C93 C94 C89 123.0(4) . .
C93 C94 H94 118.5 . .
C89 C94 H94 118.5 . .
F33 C95 F32 107.6(4) . .
F33 C95 F31 106.5(4) . .
F32 C95 F31 105.9(4) . .
F33 C95 C91 112.2(4) . .
F32 C95 C91 111.6(4) . .
F31 C95 C91 112.7(4) . .
F34 C96 F35 107.1(4) . .
F34 C96 F36 106.4(4) . .
F35 C96 F36 105.0(4) . .
F34 C96 C93 113.6(4) . .
F35 C96 C93 112.7(4) . .
F36 C96 C93 111.5(4) . .
C98 C97 C102 115.6(4) . .
C98 C97 B2 121.4(3) . .
C102 C97 B2 122.8(4) . .
C99 C98 C97 122.8(4) . .
C99 C98 H98 118.6 . .
C97 C98 H98 118.6 . .
C98 C99 C100 120.5(4) . .
C98 C99 C104 119.7(4) . .
C100 C99 C104 119.8(4) . .
C101 C100 C99 117.9(4) . .
C101 C100 H100 121.1 . .
C99 C100 H100 121.1 . .
C100 C101 C102 121.6(4) . .
C100 C101 C103 118.8(4) . .
C102 C101 C103 119.5(4) . .
C101 C102 C97 121.6(4) . .
C101 C102 H102 119.2 . .
C97 C102 H102 119.2 . .
F37 C103 F39 107.3(5) . .
F37 C103 F38 105.3(5) . .
F39 C103 F38 105.6(5) . .
F37 C103 C101 113.5(4) . .
F39 C103 C101 113.4(5) . .
F38 C103 C101 111.1(5) . .
F41 C104 F40 106.8(5) . .
F41 C104 F42 106.3(5) . .
F40 C104 F42 103.9(5) . .
F41 C104 C99 112.0(4) . .
F40 C104 C99 113.8(4) . .
F42 C104 C99 113.4(4) . .
C49 B1 C41 111.3(3) . .
C49 B1 C65 104.4(3) . .
C41 B1 C65 113.6(3) . .
C49 B1 C57 111.7(3) . .
C41 B1 C57 104.8(3) . .
C65 B1 C57 111.2(3) . .
C73 B2 C97 113.0(3) . .
C73 B2 C89 105.6(3) . .
C97 B2 C89 109.9(3) . .
C73 B2 C81 111.5(3) . .
C97 B2 C81 103.7(3) . .
C89 B2 C81 113.4(3) . .
C106 C105 H105 109.5 . .
C106 C105 H106 109.5 . .
H105 C105 H106 109.5 . .
C106 C105 H107 109.5 . .
H105 C105 H107 109.5 . .
H106 C105 H107 109.5 . .
C105 C106 C107 112.8(12) . .
C105 C106 H108 109.0 . .
C107 C106 H108 109.0 . .
C105 C106 H109 109.0 . .
C107 C106 H109 109.0 . .
H108 C106 H109 107.8 . .
C106 C107 C107 113.5(13) . 2_665
C106 C107 H110 108.9 . .
C107 C107 H110 108.9 2_665 .
C106 C107 H111 108.9 . .
C107 C107 H111 108.9 2_665 .
H110 C107 H111 107.7 . .
C109 C108 H112 109.5 . .
C109 C108 H113 109.5 . .
H112 C108 H113 109.5 . .
C109 C108 H114 109.5 . .
H112 C108 H114 109.5 . .
H113 C108 H114 109.5 . .
O1B C109 C108 122(2) . .
O1B C109 C110 122.7(19) . .
C108 C109 C110 115.3(17) . .
C109 C110 H115 109.5 . .
C109 C110 H116 109.5 . .
H115 C110 H116 109.5 . .
C109 C110 H117 109.5 . .
H115 C110 H117 109.5 . .
H116 C110 H117 109.5 . .

loop_
_geom_bond_atom_site_label_1
_geom_bond_atom_site_label_2
_geom_bond_distance
_geom_bond_site_symmetry_2
Rh1 C1 2.180(5) .
Rh1 C2 2.200(5) .
Rh1 C3 2.226(5) .
Rh1 C5 2.251(4) .
Rh1 C4 2.269(4) .
Rh1 S2 2.3054(11) .
Rh1 S1 2.3233(11) .
Rh1 S3 2.3588(10) .
Rh1 Rh2 3.0837(7) .
Rh2 C13 2.200(6) .
Rh2 C14 2.218(7) .
Rh2 C15 2.219(5) .
Rh2 C12 2.245(4) .
Rh2 C11 2.245(4) .
Rh2 S1 2.3050(11) .
Rh2 S2 2.3232(13) .
Rh2 S4 2.3563(11) .
Rh3 C23 2.172(5) .
Rh3 C22 2.193(5) .
Rh3 C21 2.206(5) .
Rh3 C24 2.228(4) .
Rh3 C25 2.232(4) .
Rh3 S1 2.3249(10) .
Rh3 S4 2.3466(12) .
Rh3 S3 2.3547(11) .
Rh4 C31 2.186(5) .
Rh4 C35 2.189(5) .
Rh4 C32 2.201(4) .
Rh4 C34 2.233(4) .
Rh4 C33 2.239(4) .
Rh4 S2 2.3373(10) .
Rh4 S3 2.3445(11) .
Rh4 S4 2.3604(12) .
C1 C5 1.438(7) .
C1 C2 1.442(7) .
C1 C6 1.502(7) .
C2 C3 1.426(7) .
C2 C7 1.484(7) .
C3 C4 1.441(7) .
C3 C8 1.497(7) .
C4 C5 1.414(6) .
C4 C9 1.498(7) .
C5 C10 1.493(6) .
C6 H6 0.9800 .
C6 H6A 0.9800 .
C6 H6B 0.9800 .
C7 H7 0.9800 .
C7 H7A 0.9800 .
C7 H7B 0.9800 .
C8 H8 0.9800 .
C8 H8A 0.9800 .
C8 H8B 0.9800 .
C9 H9 0.9800 .
C9 H9A 0.9800 .
C9 H9B 0.9800 .
C10 H10 0.9800 .
C10 H10A 0.9800 .
C10 H10B 0.9800 .
C11 C12 1.417(7) .
C11 C15 1.448(8) .
C11 C16 1.473(8) .
C12 C13 1.427(8) .
C12 C17 1.496(6) .
C13 C14 1.434(8) .
C13 C18 1.506(9) .
C14 C15 1.421(9) .
C14 C19 1.492(9) .
C15 C20 1.493(7) .
C16 H16 0.9800 .
C16 H16A 0.9800 .
C16 H16B 0.9800 .
C17 H17 0.9800 .
C17 H17A 0.9800 .
C17 H17B 0.9800 .
C18 H18 0.9800 .
C18 H18A 0.9800 .
C18 H18B 0.9800 .
C19 H19 0.9800 .
C19 H19A 0.9800 .
C19 H19B 0.9800 .
C20 H20 0.9800 .
C20 H20A 0.9800 .
C20 H20B 0.9800 .
C21 C22 1.424(8) .
C21 C25 1.427(8) .
C21 C26 1.506(8) .
C22 C23 1.450(7) .
C22 C27 1.489(8) .
C23 C24 1.430(7) .
C23 C28 1.489(7) .
C24 C25 1.427(7) .
C24 C29 1.483(7) .
C25 C30 1.492(8) .
C26 H26 0.9800 .
C26 H26A 0.9800 .
C26 H26B 0.9800 .
C27 H27 0.9800 .
C27 H27A 0.9800 .
C27 H27B 0.9800 .
C28 H28 0.9800 .
C28 H28A 0.9800 .
C28 H28B 0.9800 .
C29 H29 0.9800 .
C29 H29A 0.9800 .
C29 H29B 0.9800 .
C30 H30 0.9800 .
C30 H30A 0.9800 .
C30 H30B 0.9800 .
C31 C32 1.427(7) .
C31 C35 1.432(7) .
C31 C36 1.496(7) .
C32 C33 1.440(6) .
C32 C37 1.494(6) .
C33 C34 1.416(7) .
C33 C38 1.499(6) .
C34 C35 1.447(7) .
C34 C39 1.498(6) .
C35 C40 1.502(7) .
C36 H36 0.9800 .
C36 H36A 0.9800 .
C36 H36B 0.9800 .
C37 H37 0.9800 .
C37 H37A 0.9800 .
C37 H37B 0.9800 .
C38 H38 0.9800 .
C38 H38A 0.9800 .
C38 H38B 0.9800 .
C39 H39 0.9800 .
C39 H39A 0.9800 .
C39 H39B 0.9800 .
C40 H40 0.9800 .
C40 H40A 0.9800 .
C40 H40B 0.9800 .
F1 C48 1.333(6) .
F2 C48 1.342(7) .
F3 C48 1.345(6) .
F4 C56 1.327(6) .
F5 C56 1.340(6) .
F6 C56 1.325(6) .
F7 C63 1.319(6) .
F8 C63 1.322(6) .
F9 C63 1.320(6) .
F10 C64 1.331(6) .
F11 C64 1.342(5) .
F12 C64 1.339(5) .
F13 C71 1.331(6) .
F14 C71 1.347(6) .
F15 C71 1.329(5) .
F16 C72 1.349(6) .
F17 C72 1.316(6) .
F18 C72 1.341(6) .
F19 C79 1.338(6) .
F20 C79 1.337(6) .
F21 C79 1.338(6) .
F22 C80 1.331(5) .
F23 C80 1.334(5) .
F24 C80 1.339(5) .
F25 C87 1.339(6) .
F26 C87 1.331(6) .
F27 C87 1.324(6) .
F28 C88 1.337(6) .
F29 C88 1.341(6) .
F30 C88 1.317(6) .
F31 C95 1.337(6) .
F32 C95 1.334(6) .
F33 C95 1.334(5) .
F34 C96 1.329(5) .
F35 C96 1.334(5) .
F36 C96 1.343(6) .
F37 C103 1.317(7) .
F38 C103 1.350(7) .
F39 C103 1.323(6) .
F40 C104 1.309(6) .
F41 C104 1.296(6) .
F42 C104 1.322(6) .
C41 C46 1.396(5) .
C41 C42 1.405(5) .
C41 B1 1.642(6) .
C42 C43 1.391(6) .
C42 H42 0.9500 .
C43 C44 1.376(6) .
C43 C47 1.501(6) .
C44 C45 1.385(6) .
C44 H44 0.9500 .
C45 C46 1.399(6) .
C45 C48 1.500(6) .
C46 H46 0.9500 .
C47 F44D 1.16(3) .
C47 F45D 1.291(16) .
C47 F43C 1.304(10) .
C47 F44C 1.314(8) .
C47 F45C 1.321(10) .
C47 F43D 1.329(17) .
C49 C50 1.398(6) .
C49 C54 1.405(5) .
C49 B1 1.642(5) .
C50 C51 1.389(6) .
C50 H50 0.9500 .
C51 C52 1.393(6) .
C51 C55 1.501(7) .
C52 C53 1.383(6) .
C52 H52 0.9500 .
C53 C54 1.385(6) .
C53 C56 1.500(6) .
C54 H54 0.9500 .
C55 F48C 1.28(2) .
C55 F47D 1.316(13) .
C55 F46D 1.317(10) .
C55 F48D 1.323(16) .
C55 F46C 1.32(5) .
C55 F47C 1.35(4) .
C57 C62 1.399(5) .
C57 C58 1.407(5) .
C57 B1 1.649(6) .
C58 C59 1.397(6) .
C58 H58 0.9500 .
C59 C60 1.388(6) .
C59 C63 1.496(6) .
C60 C61 1.390(6) .
C60 H60 0.9500 .
C61 C62 1.389(6) .
C61 C64 1.496(6) .
C62 H62 0.9500 .
C65 C66 1.399(5) .
C65 C70 1.406(5) .
C65 B1 1.644(6) .
C66 C67 1.383(6) .
C66 H66 0.9500 .
C67 C68 1.389(6) .
C67 C71 1.497(6) .
C68 C69 1.382(6) .
C68 H68 0.9500 .
C69 C70 1.399(6) .
C69 C72 1.500(6) .
C70 H70 0.9500 .
C73 C74 1.401(5) .
C73 C78 1.406(5) .
C73 B2 1.634(6) .
C74 C75 1.397(6) .
C74 H74 0.9500 .
C75 C76 1.382(6) .
C75 C79 1.494(6) .
C76 C77 1.394(6) .
C76 H76 0.9500 .
C77 C78 1.393(6) .
C77 C80 1.497(6) .
C78 H78 0.9500 .
C81 C86 1.398(5) .
C81 C82 1.399(6) .
C81 B2 1.641(6) .
C82 C83 1.385(6) .
C82 H82 0.9500 .
C83 C84 1.392(6) .
C83 C87 1.495(6) .
C84 C85 1.387(6) .
C84 H84 0.9500 .
C85 C86 1.391(6) .
C85 C88 1.498(6) .
C86 H86 0.9500 .
C89 C90 1.402(5) .
C89 C94 1.402(5) .
C89 B2 1.640(6) .
C90 C91 1.394(6) .
C90 H90 0.9500 .
C91 C92 1.381(6) .
C91 C95 1.498(5) .
C92 C93 1.390(5) .
C92 H92 0.9500 .
C93 C94 1.395(5) .
C93 C96 1.493(6) .
C94 H94 0.9500 .
C97 C98 1.400(6) .
C97 C102 1.402(5) .
C97 B2 1.639(6) .
C98 C99 1.387(5) .
C98 H98 0.9500 .
C99 C100 1.393(6) .
C99 C104 1.504(7) .
C100 C101 1.376(7) .
C100 H100 0.9500 .
C101 C102 1.395(6) .
C101 C103 1.500(6) .
C102 H102 0.9500 .
C105 C106 1.51(2) .
C105 H105 0.9800 .
C105 H106 0.9800 .
C105 H107 0.9800 .
C106 C107 1.518(18) .
C106 H108 0.9900 .
C106 H109 0.9900 .
C107 C107 1.53(2) 2_665
C107 H110 0.9900 .
C107 H111 0.9900 .
C108 C109 1.45(2) .
C108 H112 0.9800 .
C108 H113 0.9800 .
C108 H114 0.9800 .
O1B C109 1.165(17) .
C109 C110 1.48(3) .
C110 H115 0.9800 .
C110 H116 0.9800 .
C110 H117 0.9800 .

loop_
_geom_torsion_atom_site_label_1
_geom_torsion_atom_site_label_2
_geom_torsion_atom_site_label_3
_geom_torsion_atom_site_label_4
_geom_torsion
_geom_torsion_site_symmetry_4
C5 C1 C2 C3 2.7(5) .
C6 C1 C2 C3 176.0(5) .
Rh1 C1 C2 C3 -62.8(3) .
C5 C1 C2 C7 -173.6(5) .
C6 C1 C2 C7 -0.3(8) .
Rh1 C1 C2 C7 120.9(5) .
C5 C1 C2 Rh1 65.5(3) .
C6 C1 C2 Rh1 -121.2(5) .
C1 C2 C3 C4 -2.2(5) .
C7 C2 C3 C4 174.0(5) .
Rh1 C2 C3 C4 -63.6(3) .
C1 C2 C3 C8 -177.0(5) .
C7 C2 C3 C8 -0.7(8) .
Rh1 C2 C3 C8 121.7(5) .
C1 C2 C3 Rh1 61.4(3) .
C7 C2 C3 Rh1 -122.4(5) .
C2 C3 C4 C5 0.9(5) .
C8 C3 C4 C5 175.7(4) .
Rh1 C3 C4 C5 -61.0(3) .
C2 C3 C4 C9 -174.1(4) .
C8 C3 C4 C9 0.7(7) .
Rh1 C3 C4 C9 124.0(4) .
C2 C3 C4 Rh1 61.8(3) .
C8 C3 C4 Rh1 -123.3(5) .
C3 C4 C5 C1 0.8(5) .
C9 C4 C5 C1 175.5(4) .
Rh1 C4 C5 C1 -59.2(3) .
C3 C4 C5 C10 -176.7(4) .
C9 C4 C5 C10 -2.0(7) .
Rh1 C4 C5 C10 123.2(5) .
C3 C4 C5 Rh1 60.1(3) .
C9 C4 C5 Rh1 -125.2(5) .
C2 C1 C5 C4 -2.2(5) .
C6 C1 C5 C4 -175.3(5) .
Rh1 C1 C5 C4 61.8(3) .
C2 C1 C5 C10 175.4(4) .
C6 C1 C5 C10 2.2(8) .
Rh1 C1 C5 C10 -120.6(4) .
C2 C1 C5 Rh1 -64.0(3) .
C6 C1 C5 Rh1 122.9(5) .
C15 C11 C12 C13 1.1(5) .
C16 C11 C12 C13 176.8(5) .
Rh2 C11 C12 C13 -60.1(3) .
C15 C11 C12 C17 -175.9(4) .
C16 C11 C12 C17 -0.2(8) .
Rh2 C11 C12 C17 122.8(5) .
C15 C11 C12 Rh2 61.2(3) .
C16 C11 C12 Rh2 -123.1(5) .
C11 C12 C13 C14 -2.1(6) .
C17 C12 C13 C14 175.1(5) .
Rh2 C12 C13 C14 -63.5(4) .
C11 C12 C13 C18 -173.9(6) .
C17 C12 C13 C18 3.2(9) .
Rh2 C12 C13 C18 124.7(6) .
C11 C12 C13 Rh2 61.4(3) .
C17 C12 C13 Rh2 -121.5(4) .
C12 C13 C14 C15 2.2(6) .
C18 C13 C14 C15 174.1(6) .
Rh2 C13 C14 C15 -62.1(4) .
C12 C13 C14 C19 -174.9(6) .
C18 C13 C14 C19 -3.1(10) .
Rh2 C13 C14 C19 120.8(6) .
C12 C13 C14 Rh2 64.3(4) .
C18 C13 C14 Rh2 -123.9(6) .
C13 C14 C15 C11 -1.6(6) .
C19 C14 C15 C11 175.5(6) .
Rh2 C14 C15 C11 -63.0(3) .
C13 C14 C15 C20 -175.3(5) .
C19 C14 C15 C20 1.8(10) .
Rh2 C14 C15 C20 123.3(6) .
C13 C14 C15 Rh2 61.4(4) .
C19 C14 C15 Rh2 -121.5(7) .
C12 C11 C15 C14 0.3(6) .
C16 C11 C15 C14 -175.7(5) .
Rh2 C11 C15 C14 62.5(4) .
C12 C11 C15 C20 174.2(5) .
C16 C11 C15 C20 -1.8(8) .
Rh2 C11 C15 C20 -123.6(6) .
C12 C11 C15 Rh2 -62.2(3) .
C16 C11 C15 Rh2 121.8(4) .
C25 C21 C22 C23 -1.4(6) .
C26 C21 C22 C23 -177.4(5) .
Rh3 C21 C22 C23 61.1(3) .
C25 C21 C22 C27 177.1(5) .
C26 C21 C22 C27 1.1(9) .
Rh3 C21 C22 C27 -120.4(5) .
C25 C21 C22 Rh3 -62.5(3) .
C26 C21 C22 Rh3 121.5(5) .
C21 C22 C23 C24 2.4(5) .
C27 C22 C23 C24 -176.1(5) .
Rh3 C22 C23 C24 64.6(3) .
C21 C22 C23 C28 176.0(5) .
C27 C22 C23 C28 -2.5(8) .
Rh3 C22 C23 C28 -121.8(5) .
C21 C22 C23 Rh3 -62.3(4) .
C27 C22 C23 Rh3 119.3(5) .
C22 C23 C24 C25 -2.5(5) .
C28 C23 C24 C25 -176.0(5) .
Rh3 C23 C24 C25 61.0(3) .
C22 C23 C24 C29 176.4(4) .
C28 C23 C24 C29 2.8(8) .
Rh3 C23 C24 C29 -120.2(5) .
C22 C23 C24 Rh3 -63.4(3) .
C28 C23 C24 Rh3 123.0(5) .
C23 C24 C25 C21 1.6(5) .
C29 C24 C25 C21 -177.2(4) .
Rh3 C24 C25 C21 61.0(3) .
C23 C24 C25 C30 176.8(5) .
C29 C24 C25 C30 -2.0(8) .
Rh3 C24 C25 C30 -123.8(5) .
C23 C24 C25 Rh3 -59.4(3) .
C29 C24 C25 Rh3 121.8(5) .
C22 C21 C25 C24 -0.1(5) .
C26 C21 C25 C24 175.9(5) .
Rh3 C21 C25 C24 -61.6(3) .
C22 C21 C25 C30 -175.4(5) .
C26 C21 C25 C30 0.6(8) .
Rh3 C21 C25 C30 123.1(5) .
C22 C21 C25 Rh3 61.5(3) .
C26 C21 C25 Rh3 -122.5(5) .
C35 C31 C32 C33 -1.2(5) .
C36 C31 C32 C33 175.8(5) .
Rh4 C31 C32 C33 -63.2(3) .
C35 C31 C32 C37 -176.9(4) .
C36 C31 C32 C37 0.1(8) .
Rh4 C31 C32 C37 121.1(5) .
C35 C31 C32 Rh4 62.0(3) .
C36 C31 C32 Rh4 -121.0(5) .
C31 C32 C33 C34 0.7(5) .
C37 C32 C33 C34 176.5(4) .
Rh4 C32 C33 C34 -61.2(3) .
C31 C32 C33 C38 -173.5(4) .
C37 C32 C33 C38 2.3(7) .
Rh4 C32 C33 C38 124.7(4) .
C31 C32 C33 Rh4 61.9(3) .
C37 C32 C33 Rh4 -122.3(5) .
C32 C33 C34 C35 0.1(5) .
C38 C33 C34 C35 174.1(4) .
Rh4 C33 C34 C35 -60.0(3) .
C32 C33 C34 C39 -176.9(4) .
C38 C33 C34 C39 -2.9(7) .
Rh4 C33 C34 C39 122.9(5) .
C32 C33 C34 Rh4 60.2(3) .
C38 C33 C34 Rh4 -125.9(4) .
C32 C31 C35 C34 1.3(5) .
C36 C31 C35 C34 -175.8(5) .
Rh4 C31 C35 C34 63.7(3) .
C32 C31 C35 C40 174.6(5) .
C36 C31 C35 C40 -2.5(8) .
Rh4 C31 C35 C40 -123.1(5) .
C32 C31 C35 Rh4 -62.4(3) .
C36 C31 C35 Rh4 120.6(5) .
C33 C34 C35 C31 -0.9(5) .
C39 C34 C35 C31 176.2(4) .
Rh4 C34 C35 C31 -62.5(3) .
C33 C34 C35 C40 -174.2(5) .
C39 C34 C35 C40 2.9(8) .
Rh4 C34 C35 C40 124.2(5) .
C33 C34 C35 Rh4 61.6(3) .
C39 C34 C35 Rh4 -121.3(4) .
C46 C41 C42 C43 2.9(6) .
B1 C41 C42 C43 179.7(4) .
C41 C42 C43 C44 -2.5(7) .
C41 C42 C43 C47 174.3(4) .
C42 C43 C44 C45 0.0(7) .
C47 C43 C44 C45 -176.9(4) .
C43 C44 C45 C46 1.9(7) .
C43 C44 C45 C48 -176.9(5) .
C42 C41 C46 C45 -1.0(6) .
B1 C41 C46 C45 -177.9(4) .
C44 C45 C46 C41 -1.4(7) .
C48 C45 C46 C41 177.4(4) .
C44 C43 C47 F44D -142(6) .
C42 C43 C47 F44D 42(6) .
C44 C43 C47 F45D -30(5) .
C42 C43 C47 F45D 153(5) .
C44 C43 C47 F43C 42.3(18) .
C42 C43 C47 F43C -134.6(17) .
C44 C43 C47 F44C 171.9(10) .
C42 C43 C47 F44C -5.0(11) .
C44 C43 C47 F45C -73.9(10) .
C42 C43 C47 F45C 109.2(9) .
C44 C43 C47 F43D 86(4) .
C42 C43 C47 F43D -91(4) .
C44 C45 C48 F1 -21.1(7) .
C46 C45 C48 F1 160.1(5) .
C44 C45 C48 F2 99.3(5) .
C46 C45 C48 F2 -79.5(6) .
C44 C45 C48 F3 -141.7(5) .
C46 C45 C48 F3 39.4(7) .
C54 C49 C50 C51 -0.5(6) .
B1 C49 C50 C51 -173.2(4) .
C49 C50 C51 C52 1.1(7) .
C49 C50 C51 C55 -177.6(4) .
C50 C51 C52 C53 -1.1(7) .
C55 C51 C52 C53 177.6(4) .
C51 C52 C53 C54 0.6(6) .
C51 C52 C53 C56 -177.3(4) .
C52 C53 C54 C49 0.0(6) .
C56 C53 C54 C49 177.8(4) .
C50 C49 C54 C53 -0.1(6) .
B1 C49 C54 C53 172.5(4) .
C50 C51 C55 F48C -148(3) .
C52 C51 C55 F48C 34(3) .
C50 C51 C55 F47D 112(3) .
C52 C51 C55 F47D -66(3) .
C50 C51 C55 F46D -10(2) .
C52 C51 C55 F46D 171(2) .
C50 C51 C55 F48D -125.6(18) .
C52 C51 C55 F48D 55.7(19) .
C50 C51 C55 F46C -42(4) .
C52 C51 C55 F46C 139(4) .
C50 C51 C55 F47C 79(5) .
C52 C51 C55 F47C -99(5) .
C52 C53 C56 F6 -160.7(4) .
C54 C53 C56 F6 21.3(7) .
C52 C53 C56 F4 -38.8(6) .
C54 C53 C56 F4 143.3(5) .
C52 C53 C56 F5 80.3(6) .
C54 C53 C56 F5 -97.6(6) .
C62 C57 C58 C59 0.5(6) .
B1 C57 C58 C59 175.8(3) .
C57 C58 C59 C60 0.9(6) .
C57 C58 C59 C63 -177.7(4) .
C58 C59 C60 C61 -0.7(6) .
C63 C59 C60 C61 177.9(4) .
C59 C60 C61 C62 -0.8(6) .
C59 C60 C61 C64 176.3(4) .
C60 C61 C62 C57 2.2(6) .
C64 C61 C62 C57 -174.9(4) .
C58 C57 C62 C61 -2.0(6) .
B1 C57 C62 C61 -177.2(4) .
C60 C59 C63 F7 -92.4(5) .
C58 C59 C63 F7 86.2(5) .
C60 C59 C63 F9 29.2(6) .
C58 C59 C63 F9 -152.2(4) .
C60 C59 C63 F8 148.8(4) .
C58 C59 C63 F8 -32.6(6) .
C62 C61 C64 F10 83.7(5) .
C60 C61 C64 F10 -93.4(5) .
C62 C61 C64 F12 -35.4(6) .
C60 C61 C64 F12 147.5(4) .
C62 C61 C64 F11 -154.6(4) .
C60 C61 C64 F11 28.3(6) .
C70 C65 C66 C67 -2.8(6) .
B1 C65 C66 C67 -178.2(4) .
C65 C66 C67 C68 -0.2(6) .
C65 C66 C67 C71 -176.5(4) .
C66 C67 C68 C69 2.4(6) .
C71 C67 C68 C69 178.7(4) .
C67 C68 C69 C70 -1.5(6) .
C67 C68 C69 C72 -179.5(4) .
C68 C69 C70 C65 -1.6(6) .
C72 C69 C70 C65 176.3(4) .
C66 C65 C70 C69 3.7(6) .
B1 C65 C70 C69 178.9(4) .
C66 C67 C71 F15 94.0(5) .
C68 C67 C71 F15 -82.4(5) .
C66 C67 C71 F13 -145.0(4) .
C68 C67 C71 F13 38.6(6) .
C66 C67 C71 F14 -25.3(6) .
C68 C67 C71 F14 158.3(4) .
C68 C69 C72 F17 179.2(4) .
C70 C69 C72 F17 1.3(7) .
C68 C69 C72 F18 -60.3(6) .
C70 C69 C72 F18 121.7(5) .
C68 C69 C72 F16 56.4(6) .
C70 C69 C72 F16 -121.6(5) .
C78 C73 C74 C75 1.3(6) .
B2 C73 C74 C75 175.7(4) .
C73 C74 C75 C76 -0.3(6) .
C73 C74 C75 C79 -177.3(4) .
C74 C75 C76 C77 0.2(6) .
C79 C75 C76 C77 177.2(4) .
C75 C76 C77 C78 -1.2(6) .
C75 C76 C77 C80 176.9(4) .
C76 C77 C78 C73 2.3(6) .
C80 C77 C78 C73 -175.7(4) .
C74 C73 C78 C77 -2.3(6) .
B2 C73 C78 C77 -176.8(4) .
C76 C75 C79 F20 151.7(4) .
C74 C75 C79 F20 -31.2(6) .
C76 C75 C79 F21 31.8(6) .
C74 C75 C79 F21 -151.2(4) .
C76 C75 C79 F19 -89.7(5) .
C74 C75 C79 F19 87.3(5) .
C78 C77 C80 F22 111.2(5) .
C76 C77 C80 F22 -66.9(5) .
C78 C77 C80 F23 -128.9(4) .
C76 C77 C80 F23 53.1(5) .
C78 C77 C80 F24 -9.3(6) .
C76 C77 C80 F24 172.7(4) .
C86 C81 C82 C83 -2.0(6) .
B2 C81 C82 C83 -175.6(4) .
C81 C82 C83 C84 -1.2(7) .
C81 C82 C83 C87 179.5(4) .
C82 C83 C84 C85 2.6(7) .
C87 C83 C84 C85 -178.1(4) .
C83 C84 C85 C86 -0.8(7) .
C83 C84 C85 C88 179.3(4) .
C84 C85 C86 C81 -2.5(7) .
C88 C85 C86 C81 177.3(4) .
C82 C81 C86 C85 3.9(6) .
B2 C81 C86 C85 177.2(4) .
C82 C83 C87 F27 -142.4(5) .
C84 C83 C87 F27 38.3(7) .
C82 C83 C87 F26 98.5(5) .
C84 C83 C87 F26 -80.9(6) .
C82 C83 C87 F25 -22.3(7) .
C84 C83 C87 F25 158.3(5) .
C84 C85 C88 F30 176.5(5) .
C86 C85 C88 F30 -3.4(7) .
C84 C85 C88 F28 53.1(6) .
C86 C85 C88 F28 -126.8(5) .
C84 C85 C88 F29 -63.5(6) .
C86 C85 C88 F29 116.7(5) .
C94 C89 C90 C91 2.9(6) .
B2 C89 C90 C91 179.8(4) .
C89 C90 C91 C92 -2.3(6) .
C89 C90 C91 C95 175.0(4) .
C90 C91 C92 C93 -0.1(6) .
C95 C91 C92 C93 -177.4(4) .
C91 C92 C93 C94 1.7(6) .
C91 C92 C93 C96 -177.2(4) .
C92 C93 C94 C89 -1.0(6) .
C96 C93 C94 C89 177.9(4) .
C90 C89 C94 C93 -1.3(6) .
B2 C89 C94 C93 -178.3(4) .
C92 C91 C95 F33 -26.7(6) .
C90 C91 C95 F33 156.0(4) .
C92 C91 C95 F32 94.1(5) .
C90 C91 C95 F32 -83.3(5) .
C92 C91 C95 F31 -146.9(4) .
C90 C91 C95 F31 35.7(6) .
C92 C93 C96 F34 -10.1(7) .
C94 C93 C96 F34 171.0(4) .
C92 C93 C96 F35 -132.1(4) .
C94 C93 C96 F35 49.0(6) .
C92 C93 C96 F36 110.2(5) .
C94 C93 C96 F36 -68.7(5) .
C102 C97 C98 C99 0.0(6) .
B2 C97 C98 C99 -174.4(4) .
C97 C98 C99 C100 1.3(6) .
C97 C98 C99 C104 -176.5(4) .
C98 C99 C100 C101 -1.6(6) .
C104 C99 C100 C101 176.2(4) .
C99 C100 C101 C102 0.6(7) .
C99 C100 C101 C103 -175.9(4) .
C100 C101 C102 C97 0.7(7) .
C103 C101 C102 C97 177.2(4) .
C98 C97 C102 C101 -1.0(6) .
B2 C97 C102 C101 173.3(4) .
C100 C101 C103 F37 -160.4(5) .
C102 C101 C103 F37 23.1(7) .
C100 C101 C103 F39 -37.6(7) .
C102 C101 C103 F39 145.9(5) .
C100 C101 C103 F38 81.2(6) .
C102 C101 C103 F38 -95.4(6) .
C98 C99 C104 F41 102.4(6) .
C100 C99 C104 F41 -75.4(6) .
C98 C99 C104 F40 -136.4(5) .
C100 C99 C104 F40 45.8(6) .
C98 C99 C104 F42 -17.9(7) .
C100 C99 C104 F42 164.3(5) .
C50 C49 B1 C41 -38.0(5) .
C54 C49 B1 C41 149.8(4) .
C50 C49 B1 C65 85.0(4) .
C54 C49 B1 C65 -87.2(4) .
C50 C49 B1 C57 -154.7(4) .
C54 C49 B1 C57 33.1(5) .
C46 C41 B1 C49 -38.2(5) .
C42 C41 B1 C49 145.2(4) .
C46 C41 B1 C65 -155.7(4) .
C42 C41 B1 C65 27.7(5) .
C46 C41 B1 C57 82.7(4) .
C42 C41 B1 C57 -93.9(4) .
C66 C65 B1 C49 82.1(4) .
C70 C65 B1 C49 -93.0(4) .
C66 C65 B1 C41 -156.5(3) .
C70 C65 B1 C41 28.4(5) .
C66 C65 B1 C57 -38.5(5) .
C70 C65 B1 C57 146.4(4) .
C62 C57 B1 C49 -143.7(4) .
C58 C57 B1 C49 41.4(5) .
C62 C57 B1 C41 95.7(4) .
C58 C57 B1 C41 -79.3(4) .
C62 C57 B1 C65 -27.4(5) .
C58 C57 B1 C65 157.6(3) .
C74 C73 B2 C97 34.3(5) .
C78 C73 B2 C97 -151.5(4) .
C74 C73 B2 C89 -85.8(4) .
C78 C73 B2 C89 88.4(4) .
C74 C73 B2 C81 150.7(3) .
C78 C73 B2 C81 -35.2(5) .
C98 C97 B2 C73 -147.5(4) .
C102 C97 B2 C73 38.5(5) .
C98 C97 B2 C89 -29.9(5) .
C102 C97 B2 C89 156.1(4) .
C98 C97 B2 C81 91.7(4) .
C102 C97 B2 C81 -82.3(4) .
C90 C89 B2 C73 -100.3(4) .
C94 C89 B2 C73 76.5(4) .
C90 C89 B2 C97 137.6(4) .
C94 C89 B2 C97 -45.7(5) .
C90 C89 B2 C81 22.0(5) .
C94 C89 B2 C81 -161.2(3) .
C86 C81 B2 C73 152.6(4) .
C82 C81 B2 C73 -34.5(5) .
C86 C81 B2 C97 -85.6(4) .
C82 C81 B2 C97 87.4(4) .
C86 C81 B2 C89 33.6(5) .
C82 C81 B2 C89 -153.4(4) .
C105 C106 C107 C107 -175.8(13) 2_665
